data_4123403
loop_
_publ_author_name
'Andersen, Thomas L.'
'Friis, Stig D.'
'Audrain, H\'el\`ene'
'Nordeman, Patrik'
'Antoni, Gunnar'
'Skrydstrup, Troels'

_publ_section_title
;
 Efficient (11)C-Carbonylation of Isolated Aryl Palladium Complexes for
 PET: Application to Challenging Radiopharmaceutical Synthesis.
;
_journal_issue 4
_journal_name_full 'Journal of the American Chemical Society'
_journal_page_first 1548
_journal_page_last 1555
_journal_paper_doi 10.1021/ja511441u
_journal_volume 137
_journal_year 2015
_chemical_absolute_configuration ad
_chemical_formula_moiety 'C46 H37 Cl2 I O3 P2 Pd'
_chemical_formula_sum 'C46 H37 Cl2 I O3 P2 Pd'
_chemical_formula_weight 1003.90
_chemical_name_systematic
;
 ?
;
_space_group_crystal_system monoclinic
_space_group_IT_number 9
_space_group_name_Hall 'C -2yc'
_space_group_name_H-M_alt 'C 1 c 1'
_symmetry_space_group_name_Hall 'C -2yc'
_symmetry_space_group_name_H-M 'C 1 c 1'
_atom_sites_solution_hydrogens geom
_audit_creation_date 2014-10-24
_audit_creation_method
;
Olex2 1.2
(compiled 2014.09.19 svn.r3010 for OlexSys, GUI svn.r4874)
;
_cell_angle_alpha 90
_cell_angle_beta 100.173(8)
_cell_angle_gamma 90
_cell_formula_units_Z 16
_cell_length_a 81.353(8)
_cell_length_b 11.6324(10)
_cell_length_c 17.8269(18)
_cell_measurement_reflns_used 9680
_cell_measurement_temperature 100
_cell_measurement_theta_max 19.90
_cell_volume 16605(3)
_computing_cell_refinement 'SAINT v8.34A (Bruker, 2013)'
_computing_data_reduction 'SAINT v8.34A (Bruker, 2013)'
_computing_molecular_graphics 'Olex2 (Dolomanov et al., 2009)'
_computing_publication_material 'Olex2 (Dolomanov et al., 2009)'
_computing_structure_refinement 'ShelXL (Sheldrick, 2008)'
_diffrn_ambient_temperature 100
_diffrn_detector 'Bruker APEX2 area detector'
_diffrn_detector_area_resol_mean 8
_diffrn_detector_type 'CCD area detector'
_diffrn_measured_fraction_theta_full 0.950
_diffrn_measured_fraction_theta_max 0.819
_diffrn_measurement_device 'three-circle diffractometer'
_diffrn_measurement_device_type 'Bruker APEX-II CCD'
_diffrn_measurement_method '\w and \f scans'
_diffrn_radiation_monochromator 'mirror optics'
_diffrn_radiation_probe x-ray
_diffrn_radiation_type AgK\a
_diffrn_radiation_wavelength 0.56086
_diffrn_reflns_av_R_equivalents 0.0616
_diffrn_reflns_av_unetI/netI 0.0508
_diffrn_reflns_Laue_measured_fraction_full 0.922
_diffrn_reflns_Laue_measured_fraction_max 0.819
_diffrn_reflns_limit_h_max 97
_diffrn_reflns_limit_h_min -101
_diffrn_reflns_limit_k_max 14
_diffrn_reflns_limit_k_min -15
_diffrn_reflns_limit_l_max 22
_diffrn_reflns_limit_l_min -22
_diffrn_reflns_number 167121
_diffrn_reflns_point_group_measured_fraction_full 0.922
_diffrn_reflns_point_group_measured_fraction_max 0.819
_diffrn_reflns_theta_full 18.000
_diffrn_reflns_theta_max 21.410
_diffrn_reflns_theta_min 1.396
_diffrn_source 'microfocus sealed X-ray tube'
_diffrn_source_type 'Incoatec I\ms Ag'
_diffrn_standards_number 0
_exptl_absorpt_coefficient_mu 0.762
_exptl_absorpt_correction_T_max 0.8368
_exptl_absorpt_correction_T_min 0.7729
_exptl_absorpt_correction_type multi-scan
_exptl_absorpt_process_details
;
SADABS-2012/1 (Bruker,2012) was used for absorption correction.
wR2(int) was 0.1003 before and 0.0611 after correction.
The Ratio of minimum to maximum transmission is 0.9236.
The \l/2 correction factor is 0.0015.
;
_exptl_crystal_colour 'clear light yellow'
_exptl_crystal_colour_lustre clear
_exptl_crystal_colour_modifier light
_exptl_crystal_colour_primary yellow
_exptl_crystal_density_diffrn 1.606
_exptl_crystal_description block
_exptl_crystal_F_000 8000
_exptl_crystal_size_max 0.15
_exptl_crystal_size_mid 0.12
_exptl_crystal_size_min 0.11
_refine_diff_density_max 0.610
_refine_diff_density_min -0.772
_refine_diff_density_rms 0.106
_refine_ls_abs_structure_details
;
 Refined as an inversion twin.
;
_refine_ls_abs_structure_Flack 0.578(18)
_refine_ls_goodness_of_fit_ref 1.074
_refine_ls_hydrogen_treatment constr
_refine_ls_matrix_type full
_refine_ls_number_parameters 1999
_refine_ls_number_reflns 29043
_refine_ls_number_restraints 2018
_refine_ls_restrained_S_all 1.044
_refine_ls_R_factor_all 0.0426
_refine_ls_R_factor_gt 0.0359
_refine_ls_shift/su_max 0.046
_refine_ls_shift/su_mean 0.000
_refine_ls_structure_factor_coef Fsqd
_refine_ls_weighting_details 'w=1/[\s^2^(Fo^2^)+(0.0359P)^2^+23.1546P] where P=(Fo^2^+2Fc^2^)/3'
_refine_ls_weighting_scheme calc
_refine_ls_wR_factor_gt 0.0769
_refine_ls_wR_factor_ref 0.0806
_reflns_Friedel_coverage 1.000
_reflns_Friedel_fraction_full 0.922
_reflns_Friedel_fraction_max 0.819
_reflns_number_gt 26225
_reflns_number_total 29043
_reflns_threshold_expression 'I > 2\s(I)'
_cod_data_source_file ja511441u_si_002.cif
_cod_data_source_block test
_cod_depositor_comments 'Adding full bibliography for 4123400--4123403.cif.'
_cod_database_code 4123403
_shelxl_version_number 2013-4
_shelx_space_group_comment
;
The symmetry employed for this shelxl refinement is uniquely defined
by the following loop, which should always be used as a source of
symmetry information in preference to the above space-group names.
They are only intended as comments.
;
_olex2_refinement_description
;
1. Fixed Uiso
 At 1.2 times of:
  All C(H) groups
 At 1.5 times of:
  All C(H,H,H) groups, All O(H) groups
2. Rigid body (RIGU) restrains
 All non-hydrogen atoms
 with sigma for 1-2 distances of 0.004 and sigma for 1-3 distances of 0.004
3.a Aromatic/amide H refined with riding coordinates:
 C(H), C1F(H1F), C1G(H1G), C1I(H1I), C1J(H1J), C1O(H1O), C1R(H1R), C1X(H1X),
 C2(H2), C2G(H2G), C29(H29), C33(H33), C54(H54), C57(H57), C75(H75), C97(H97),
 C98(H98), C125(H125), C160(H160), C221(H221), C225(H225), C230(H230),
 C244(H244), C249(H249), C262(H262), C292(H292), C293(H293), C1E(H1E), C1N(H1N),
  C1V(H1V), C2I(H2I), C35(H35), C56(H56), C74(H74), C76(H76), C79(H79),
 C82(H82), C85(H85), C86(H86), C89(H89), C91(H91), C93(H93), C104(H104),
 C108(H108), C114(H114), C117(H117), C121(H121), C124(H124), C145(H145),
 C146(H146), C150(H150), C207(H207), C220(H220), C231(H231), C1B(H1BA),
 C1D(H1D), C1H(H1H), C1S(H1S), C2C(H2C), C2F(H2F), C2J(H2J), C16(H16), C17(H17),
  C26(H26), C46(H46), C67(H67), C73(H73), C101(H101), C107(H107), C115(H115),
 C118(H118), C130(H130), C132(H132), C141(H141), C165(H165), C173(H173),
 C197(H197), C198(H198), C236(H236), C250(H250), C277(H277), C1K(H1K), C1Q(H1Q),
  C1U(H1U), C1Y(H1Y), C1Z(H1Z), C2A(H2A), C2B(H2B), C2D(H2D), C2E(H2E),
 C2M(H2M), C2N(H2N), C3(H3), C6(H6), C7(H7), C24(H24), C65(H65), C92(H92),
 C96(H96), C110(H110), C140(H140), C155(H155), C175(H175), C189(H189),
 C210(H210), C229(H229), C239(H239), C264(H264)
3.b Idealised Me refined as rotating group:
 C4(H4A,H4B,H4C), C50(H50A,H50B,H50C), C72(H72A,H72B,H72C), C5(H5A,H5B,H5C),
 C32(H32A,H32B,H32C), C99(H99A,H99B,H99C), C1(H1A,H1B,H1C), C113(H11A,H11B,
 H11C), C176(H17A,H17B,H17C), C68(H68A,H68B,H68C), C200(H20A,H20B,H20C),
 C286(H28A,H28B,H28C)
3.c Idealised tetrahedral OH refined as rotating group:
 O18(H18), O27(H27), O37(H37), O23(H23)
;
_olex2_submission_original_sample_id 2014_10_23
_olex2_submission_special_instructions 'No special instructions were received'

loop_
_space_group_symop_operation_xyz
'x, y, z'
'x, -y, z+1/2'
'x+1/2, y+1/2, z'
'x+1/2, -y+1/2, z+1/2'

loop_
_atom_site_label
_atom_site_type_symbol
_atom_site_fract_x
_atom_site_fract_y
_atom_site_fract_z
_atom_site_U_iso_or_equiv
_atom_site_adp_type
_atom_site_occupancy
_atom_site_site_symmetry_order
_atom_site_calc_flag
_atom_site_refinement_flags_posn
I1 I 0.16230(2) -0.29812(3) 0.57577(3) 0.01732(13) Uani 1 1 d .
Pd5 Pd 0.17859(2) -0.10810(4) 0.54256(3) 0.01235(14) Uani 1 1 d .
Cl Cl 0.20726(3) 0.21229(14) 0.36227(14) 0.0283(5) Uani 1 1 d .
Cl2 Cl 0.21102(3) 0.29459(18) 0.66168(15) 0.0440(7) Uani 1 1 d .
P1 P 0.20175(2) -0.21164(14) 0.52475(12) 0.0143(4) Uani 1 1 d .
P5 P 0.15389(3) -0.01868(13) 0.49567(12) 0.0138(4) Uani 1 1 d .
O71 O 0.19149(7) 0.0810(4) 0.6590(3) 0.0222(13) Uani 1 1 d .
C C 0.15865(10) 0.2139(6) 0.5026(5) 0.0226(19) Uani 1 1 d .
H H 0.1605 0.2018 0.5550 0.027 Uiso 1 1 calc R
C1F C 0.23244(10) -0.4247(6) 0.7166(5) 0.0216(18) Uani 1 1 d .
H1F H 0.2385 -0.4697 0.7550 0.026 Uiso 1 1 calc R
C1G C 0.20094(10) -0.4165(6) 0.4419(5) 0.0236(19) Uani 1 1 d .
H1G H 0.2102 -0.4373 0.4778 0.028 Uiso 1 1 calc R
C1I C 0.20678(10) -0.3350(6) 0.6596(5) 0.0226(18) Uani 1 1 d .
H1I H 0.1957 -0.3176 0.6607 0.027 Uiso 1 1 calc R
C1J C 0.15963(10) 0.3240(6) 0.4737(6) 0.031(2) Uani 1 1 d .
H1J H 0.1619 0.3864 0.5066 0.037 Uiso 1 1 calc R
C1O C 0.18176(10) -0.4618(6) 0.3281(5) 0.0210(18) Uani 1 1 d .
H1O H 0.1784 -0.5113 0.2873 0.025 Uiso 1 1 calc R
C1R C 0.12427(10) 0.0752(5) 0.5292(5) 0.0184(17) Uani 1 1 d .
H1R H 0.1229 0.1093 0.4813 0.022 Uiso 1 1 calc R
C1X C 0.12833(10) -0.0209(6) 0.6729(5) 0.0200(18) Uani 1 1 d .
H1X H 0.1298 -0.0524 0.7216 0.024 Uiso 1 1 calc R
C2 C 0.15722(11) 0.3402(7) 0.3963(6) 0.035(2) Uani 1 1 d .
H2 H 0.1578 0.4141 0.3770 0.042 Uiso 1 1 calc R
C2G C 0.23917(10) 0.0105(7) 0.5015(5) 0.0287(19) Uani 1 1 d .
H2G H 0.2455 0.0650 0.5319 0.034 Uiso 1 1 calc R
C4 C 0.20326(12) 0.0093(7) 0.7068(6) 0.040(3) Uani 1 1 d .
H4A H 0.2034 -0.0653 0.6840 0.060 Uiso 1 1 calc GR
H4B H 0.2001 0.0021 0.7559 0.060 Uiso 1 1 calc GR
H4C H 0.2142 0.0432 0.7126 0.060 Uiso 1 1 calc GR
C12 C 0.21400(10) -0.2963(5) 0.6001(5) 0.0169(16) Uani 1 1 d .
O18 O 0.18874(7) 0.0136(4) 0.3906(3) 0.0154(12) Uani 1 1 d .
H18 H 0.1828 -0.0402 0.3989 0.023 Uiso 1 1 calc GR
O25 O 0.17091(6) -0.1843(3) 0.3998(3) 0.0126(11) Uani 1 1 d .
C28 C 0.21790(9) -0.1369(5) 0.4849(5) 0.0184(16) Uani 1 1 d .
C29 C 0.20785(11) 0.2412(6) 0.5136(5) 0.0269(19) Uani 1 1 d .
H29 H 0.2137 0.3089 0.5096 0.032 Uiso 1 1 calc R
C33 C 0.22708(10) -0.0542(6) 0.5310(5) 0.0239(19) Uani 1 1 d .
H33 H 0.2253 -0.0418 0.5805 0.029 Uiso 1 1 calc R
C48 C 0.15374(9) -0.1825(5) 0.3768(5) 0.0134(16) Uani 1 1 d .
C50 C 0.14966(11) -0.4159(6) 0.2261(5) 0.029(2) Uani 1 1 d .
H50A H 0.1410 -0.3851 0.1878 0.043 Uiso 1 1 calc GR
H50B H 0.1449 -0.4678 0.2582 0.043 Uiso 1 1 calc GR
H50C H 0.1576 -0.4565 0.2019 0.043 Uiso 1 1 calc GR
C54 C 0.12966(10) -0.2472(6) 0.2927(5) 0.0180(17) Uani 1 1 d .
H54 H 0.1246 -0.2924 0.2520 0.022 Uiso 1 1 calc R
C57 C 0.14020(10) -0.0400(6) 0.6282(5) 0.0199(17) Uani 1 1 d .
H57 H 0.1496 -0.0838 0.6466 0.024 Uiso 1 1 calc R
C64 C 0.19565(10) 0.1072(5) 0.5902(5) 0.0187(16) Uani 1 1 d .
C69 C 0.14435(10) -0.1101(5) 0.4157(5) 0.0149(16) Uani 1 1 d .
C72 C 0.16538(11) -0.2330(6) 0.2204(5) 0.024(2) Uani 1 1 d .
H72A H 0.1737 -0.2710 0.1975 0.036 Uiso 1 1 calc GR
H72B H 0.1702 -0.1676 0.2489 0.036 Uiso 1 1 calc GR
H72C H 0.1564 -0.2081 0.1813 0.036 Uiso 1 1 calc GR
C75 C 0.22067(10) -0.1541(6) 0.4113(5) 0.0234(18) Uani 1 1 d .
H75 H 0.2144 -0.2084 0.3801 0.028 Uiso 1 1 calc R
C84 C 0.19361(9) 0.0736(5) 0.4555(5) 0.0165(16) Uani 1 1 d .
C94 C 0.14684(10) -0.2517(5) 0.3154(5) 0.0141(15) Uani 1 1 d .
C97 C 0.12720(10) -0.1073(5) 0.3883(5) 0.0164(17) Uani 1 1 d .
H97 H 0.1205 -0.0573 0.4106 0.020 Uiso 1 1 calc R
C98 C 0.11988(10) -0.1769(6) 0.3290(5) 0.0169(17) Uani 1 1 d .
H98 H 0.1083 -0.1765 0.3136 0.020 Uiso 1 1 calc R
C102 C 0.15853(10) -0.3172(5) 0.2745(5) 0.0162(17) Uani 1 1 d .
C125 C 0.11252(10) 0.0923(5) 0.5751(5) 0.0193(17) Uani 1 1 d .
H125 H 0.1032 0.1373 0.5573 0.023 Uiso 1 1 calc R
C148 C 0.19326(10) -0.3115(5) 0.4491(5) 0.0152(16) Uani 1 1 d .
C151 C 0.19053(9) 0.0387(5) 0.5266(5) 0.0153(16) Uani 1 1 d .
C160 C 0.15400(11) 0.2481(7) 0.3464(6) 0.034(2) Uani 1 1 d .
H160 H 0.1526 0.2601 0.2940 0.040 Uiso 1 1 calc R
C183 C 0.17321(10) -0.3597(5) 0.3331(5) 0.0161(16) Uani 1 1 d .
C192 C 0.17930(10) -0.2874(5) 0.3936(5) 0.0140(16) Uani 1 1 d .
C194 C 0.15482(9) 0.1211(5) 0.4525(5) 0.0172(17) Uani 1 1 d .
C218 C 0.13808(9) 0.0067(5) 0.5548(5) 0.0160(16) Uani 1 1 d .
C221 C 0.19523(10) -0.4901(6) 0.3833(5) 0.0221(19) Uani 1 1 d .
H221 H 0.2005 -0.5604 0.3807 0.027 Uiso 1 1 calc R
C225 C 0.11433(10) 0.0441(6) 0.6468(5) 0.0212(18) Uani 1 1 d .
H225 H 0.1062 0.0552 0.6771 0.025 Uiso 1 1 calc R
C230 C 0.23285(11) -0.0898(7) 0.3841(6) 0.028(2) Uani 1 1 d .
H230 H 0.2351 -0.1032 0.3354 0.034 Uiso 1 1 calc R
C244 C 0.23085(10) -0.3205(6) 0.6002(5) 0.0204(17) Uani 1 1 d .
H244 H 0.2360 -0.2942 0.5608 0.024 Uiso 1 1 calc R
C249 C 0.23993(10) -0.3838(5) 0.6595(5) 0.0208(17) Uani 1 1 d .
H249 H 0.2512 -0.3983 0.6601 0.025 Uiso 1 1 calc R
C262 C 0.15283(11) 0.1380(7) 0.3751(5) 0.027(2) Uani 1 1 d .
H262 H 0.1507 0.0758 0.3420 0.032 Uiso 1 1 calc R
C263 C 0.20439(11) 0.2085(6) 0.5827(5) 0.0270(19) Uani 1 1 d .
C265 C 0.20270(10) 0.1744(5) 0.4493(5) 0.0233(18) Uani 1 1 d .
C292 C 0.24157(11) -0.0063(7) 0.4293(6) 0.032(2) Uani 1 1 d .
H292 H 0.2492 0.0392 0.4099 0.038 Uiso 1 1 calc R
C293 C 0.21595(11) -0.3999(6) 0.7180(5) 0.027(2) Uani 1 1 d .
H293 H 0.2110 -0.4264 0.7578 0.032 Uiso 1 1 calc R
I2 I 0.40119(2) -0.38656(4) 0.59966(3) 0.02127(13) Uani 1 1 d .
Pd7 Pd 0.42109(2) -0.20308(4) 0.63604(4) 0.01394(14) Uani 1 1 d .
Cl4 Cl 0.45728(3) 0.17085(17) 0.79751(14) 0.0352(6) Uani 1 1 d .
Cl22 Cl 0.45436(3) 0.13001(17) 0.49556(13) 0.0310(5) Uani 1 1 d .
P3 P 0.39871(3) -0.08559(14) 0.63924(12) 0.0143(4) Uani 1 1 d .
P4 P 0.44241(3) -0.31612(14) 0.69994(13) 0.0158(5) Uani 1 1 d .
O134 O 0.43179(8) -0.0642(5) 0.5103(3) 0.0334(15) Uani 1 1 d .
C1A C 0.44930(10) 0.0786(6) 0.5797(5) 0.0210(17) Uani 1 1 d .
C1E C 0.47603(10) -0.5553(6) 0.6582(5) 0.0231(19) Uani 1 1 d .
H1E H 0.4861 -0.5843 0.6837 0.028 Uiso 1 1 calc R
C1N C 0.45468(10) 0.1352(6) 0.6470(5) 0.0224(18) Uani 1 1 d .
H1N H 0.4612 0.2009 0.6474 0.027 Uiso 1 1 calc R
C1P C 0.45253(10) -0.4321(6) 0.6558(5) 0.0190(17) Uani 1 1 d .
C1V C 0.47090(10) -0.1876(6) 0.7006(5) 0.0219(18) Uani 1 1 d .
H1V H 0.4687 -0.2001 0.6482 0.026 Uiso 1 1 calc R
C2I C 0.48416(10) -0.1195(6) 0.7319(5) 0.027(2) Uani 1 1 d .
H2I H 0.4909 -0.0855 0.7010 0.033 Uiso 1 1 calc R
C5 C 0.44128(13) -0.1443(8) 0.4792(6) 0.043(3) Uani 1 1 d .
H5A H 0.4361 -0.1607 0.4277 0.065 Uiso 1 1 calc GR
H5B H 0.4421 -0.2137 0.5088 0.065 Uiso 1 1 calc GR
H5C H 0.4523 -0.1139 0.4797 0.065 Uiso 1 1 calc GR
O27 O 0.43683(7) -0.0339(4) 0.7815(3) 0.0193(12) Uani 1 1 d .
H27 H 0.4276 -0.0638 0.7741 0.029 Uiso 1 1 calc GR
O30 O 0.41427(7) -0.2224(4) 0.7771(3) 0.0161(12) Uani 1 1 d .
C31 C 0.43946(10) -0.0188(6) 0.5795(5) 0.0212(17) Uani 1 1 d .
C32 C 0.41122(12) -0.1924(6) 0.9433(5) 0.028(2) Uani 1 1 d .
H32A H 0.4164 -0.1474 0.9088 0.041 Uiso 1 1 calc GR
H32B H 0.4197 -0.2210 0.9836 0.041 Uiso 1 1 calc GR
H32C H 0.4035 -0.1454 0.9646 0.041 Uiso 1 1 calc GR
C35 C 0.47790(12) -0.1566(8) 0.8558(6) 0.037(2) Uani 1 1 d .
H35 H 0.4806 -0.1479 0.9084 0.044 Uiso 1 1 calc R
C36 C 0.39702(10) -0.2088(5) 0.7723(5) 0.0156(16) Uani 1 1 d .
C39 C 0.40170(11) -0.2955(6) 0.8996(5) 0.0191(17) Uani 1 1 d .
C42 C 0.41423(10) -0.3701(6) 0.8679(5) 0.0185(17) Uani 1 1 d .
C56 C 0.43888(10) -0.4854(6) 0.8101(5) 0.0230(19) Uani 1 1 d .
H56 H 0.4474 -0.5246 0.7922 0.028 Uiso 1 1 calc R
C62 C 0.40226(9) 0.0583(5) 0.6800(5) 0.0146(16) Uani 1 1 d .
C74 C 0.39887(10) 0.0855(6) 0.7516(5) 0.0209(18) Uani 1 1 d .
H74 H 0.3947 0.0299 0.7809 0.025 Uiso 1 1 calc R
C76 C 0.44590(10) -0.4707(6) 0.5845(5) 0.0207(18) Uani 1 1 d .
H76 H 0.4357 -0.4417 0.5596 0.025 Uiso 1 1 calc R
C79 C 0.36060(11) -0.0106(6) 0.4227(5) 0.024(2) Uani 1 1 d .
H79 H 0.3531 0.0059 0.3782 0.029 Uiso 1 1 calc R
C82 C 0.37084(10) -0.1456(6) 0.7044(5) 0.0198(17) Uani 1 1 d .
H82 H 0.3643 -0.1120 0.6620 0.024 Uiso 1 1 calc R
C83 C 0.39000(10) -0.2480(5) 0.8313(5) 0.0172(16) Uani 1 1 d .
C85 C 0.36325(10) -0.1861(6) 0.7629(5) 0.0200(18) Uani 1 1 d .
H85 H 0.3517 -0.1806 0.7590 0.024 Uiso 1 1 calc R
C86 C 0.46956(11) -0.5936(6) 0.5861(5) 0.026(2) Uani 1 1 d .
H86 H 0.4755 -0.6467 0.5623 0.031 Uiso 1 1 calc R
C87 C 0.44080(10) -0.0010(5) 0.7138(5) 0.0168(16) Uani 1 1 d .
C89 C 0.40172(11) 0.1965(6) 0.7789(6) 0.026(2) Uani 1 1 d .
H89 H 0.3996 0.2148 0.8272 0.031 Uiso 1 1 calc R
C91 C 0.37210(12) -0.0969(7) 0.4234(5) 0.032(2) Uani 1 1 d .
H91 H 0.3721 -0.1405 0.3797 0.039 Uiso 1 1 calc R
C93 C 0.48743(11) -0.1021(7) 0.8098(6) 0.030(2) Uani 1 1 d .
H93 H 0.4961 -0.0535 0.8313 0.036 Uiso 1 1 calc R
C99 C 0.39244(11) -0.3574(6) 0.9550(5) 0.025(2) Uani 1 1 d .
H99A H 0.4003 -0.3858 0.9974 0.038 Uiso 1 1 calc GR
H99B H 0.3862 -0.4206 0.9294 0.038 Uiso 1 1 calc GR
H99C H 0.3849 -0.3048 0.9730 0.038 Uiso 1 1 calc GR
C100 C 0.42083(10) -0.3263(5) 0.8083(5) 0.0159(16) Uani 1 1 d .
C104 C 0.41099(10) 0.2527(6) 0.6651(5) 0.0255(19) Uani 1 1 d .
H104 H 0.4151 0.3084 0.6357 0.031 Uiso 1 1 calc R
C108 C 0.36022(11) 0.0521(6) 0.4889(5) 0.0230(19) Uani 1 1 d .
H108 H 0.3523 0.1095 0.4896 0.028 Uiso 1 1 calc R
C112 C 0.46055(9) -0.2388(5) 0.7470(5) 0.0160(16) Uani 1 1 d .
C114 C 0.37275(10) -0.2347(5) 0.8272(5) 0.0180(17) Uani 1 1 d .
H114 H 0.3677 -0.2585 0.8674 0.022 Uiso 1 1 calc R
C116 C 0.38809(10) -0.1540(5) 0.7078(5) 0.0157(16) Uani 1 1 d .
C117 C 0.46450(11) -0.2237(7) 0.8249(5) 0.028(2) Uani 1 1 d .
H117 H 0.4581 -0.2591 0.8565 0.034 Uiso 1 1 calc R
C121 C 0.37157(10) 0.0284(5) 0.5527(5) 0.0188(18) Uani 1 1 d .
H121 H 0.3714 0.0710 0.5966 0.023 Uiso 1 1 calc R
C124 C 0.40754(10) 0.2798(6) 0.7360(5) 0.0236(19) Uani 1 1 d .
H124 H 0.4092 0.3544 0.7546 0.028 Uiso 1 1 calc R
C144 C 0.38343(10) -0.0573(5) 0.5540(5) 0.0162(17) Uani 1 1 d .
C145 C 0.40832(10) 0.1421(6) 0.6384(5) 0.0189(18) Uani 1 1 d .
H145 H 0.4107 0.1238 0.5907 0.023 Uiso 1 1 calc R
C146 C 0.38364(11) -0.1201(6) 0.4876(5) 0.025(2) Uani 1 1 d .
H146 H 0.3916 -0.1774 0.4868 0.030 Uiso 1 1 calc R
C149 C 0.45057(10) 0.0962(6) 0.7128(5) 0.0198(17) Uani 1 1 d .
C150 C 0.43195(11) -0.5332(6) 0.8680(5) 0.0253(19) Uani 1 1 d .
H150 H 0.4356 -0.6047 0.8874 0.030 Uiso 1 1 calc R
C207 C 0.45426(11) -0.5531(6) 0.5489(5) 0.028(2) Uani 1 1 d .
H207 H 0.4496 -0.5806 0.5008 0.033 Uiso 1 1 calc R
C220 C 0.46765(10) -0.4751(6) 0.6925(5) 0.0236(19) Uani 1 1 d .
H220 H 0.4722 -0.4491 0.7411 0.028 Uiso 1 1 calc R
C231 C 0.41981(11) -0.4774(6) 0.8971(5) 0.0230(19) Uani 1 1 d .
H231 H 0.4152 -0.5105 0.9363 0.028 Uiso 1 1 calc R
C252 C 0.43355(10) -0.3802(5) 0.7776(5) 0.0159(16) Uani 1 1 d .
C276 C 0.43543(9) -0.0611(5) 0.6462(5) 0.0152(16) Uani 1 1 d .
I3 I 0.08644(2) 0.09163(3) 0.33180(3) 0.01809(13) Uani 1 1 d .
Pd6 Pd 0.06520(2) 0.26832(4) 0.30222(3) 0.01295(14) Uani 1 1 d .
Cl1 Cl 0.02863(3) 0.64792(15) 0.15424(14) 0.0314(6) Uani 1 1 d .
Cl15 Cl 0.02629(3) 0.55764(18) 0.44828(14) 0.0371(6) Uani 1 1 d .
P P 0.04483(2) 0.15220(14) 0.23538(12) 0.0141(4) Uani 1 1 d .
P2 P 0.08686(3) 0.39668(14) 0.30178(12) 0.0127(4) Uani 1 1 d .
O122 O 0.04639(7) 0.3504(4) 0.4227(3) 0.0235(13) Uani 1 1 d .
C1 C 0.05884(11) 0.3859(6) 0.4844(5) 0.028(2) Uani 1 1 d .
H1A H 0.0688 0.4065 0.4657 0.042 Uiso 1 1 calc GR
H1B H 0.0613 0.3240 0.5203 0.042 Uiso 1 1 calc GR
H1C H 0.0549 0.4511 0.5090 0.042 Uiso 1 1 calc GR
C1B C 0.00110(10) 0.3246(6) 0.2055(5) 0.0253(19) Uani 1 1 d .
H1BA H -0.0061 0.3500 0.2373 0.030 Uiso 1 1 calc R
C1C C 0.02606(9) 0.2253(5) 0.1894(5) 0.0150(16) Uani 1 1 d .
C1D C 0.00763(10) 0.3034(6) 0.0804(6) 0.0259(19) Uani 1 1 d .
H1D H 0.0048 0.3140 0.0280 0.031 Uiso 1 1 calc R
C1H C 0.08748(10) 0.5814(6) 0.1992(5) 0.0203(18) Uani 1 1 d .
H1H H 0.0929 0.5319 0.1708 0.024 Uiso 1 1 calc R
C1S C 0.03400(11) -0.0800(6) 0.3902(5) 0.027(2) Uani 1 1 d .
H1S H 0.0383 -0.0997 0.4404 0.032 Uiso 1 1 calc R
C1T C 0.03578(10) 0.0321(5) 0.2786(5) 0.0174(16) Uani 1 1 d .
C1W C 0.06612(9) 0.1589(5) 0.1266(5) 0.0136(16) Uani 1 1 d .
C2C C 0.11565(11) 0.3850(6) 0.5138(5) 0.024(2) Uani 1 1 d .
H2C H 0.1166 0.3392 0.5571 0.029 Uiso 1 1 calc R
C2F C -0.00264(11) 0.3452(6) 0.1270(6) 0.029(2) Uani 1 1 d .
H2F H -0.0121 0.3872 0.1065 0.035 Uiso 1 1 calc R
C2J C 0.08457(11) 0.6958(6) 0.1752(5) 0.024(2) Uani 1 1 d .
H2J H 0.0881 0.7221 0.1315 0.029 Uiso 1 1 calc R
C2K C 0.03326(11) 0.5224(6) 0.3644(5) 0.0254(19) Uani 1 1 d .
C2L C 0.03427(10) 0.5622(6) 0.2345(5) 0.0235(18) Uani 1 1 d .
C16 C 0.01352(11) -0.1042(6) 0.2777(5) 0.0255(19) Uani 1 1 d .
H16 H 0.0041 -0.1414 0.2518 0.031 Uiso 1 1 calc R
C17 C 0.02891(10) 0.5910(6) 0.3008(5) 0.0247(19) Uani 1 1 d .
H17 H 0.0224 0.6562 0.3029 0.030 Uiso 1 1 calc R
O21 O 0.07185(6) 0.2638(3) 0.1605(3) 0.0122(11) Uani 1 1 d .
C26 C 0.12213(11) 0.3212(6) 0.1724(5) 0.0234(19) Uani 1 1 d .
H26 H 0.1336 0.3300 0.1762 0.028 Uiso 1 1 calc R
O37 O 0.04944(7) 0.4462(4) 0.1641(3) 0.0181(12) Uani 1 1 d .
H37 H 0.0555 0.3894 0.1683 0.027 Uiso 1 1 calc GR
C38 C 0.08894(10) 0.2853(5) 0.1646(5) 0.0140(15) Uani 1 1 d .
C40 C 0.09782(10) 0.3378(5) 0.2300(5) 0.0156(16) Uani 1 1 d .
C41 C 0.07286(10) 0.1253(5) 0.0634(5) 0.0163(17) Uani 1 1 d .
C46 C 0.04951(10) -0.0074(6) 0.1211(5) 0.0207(18) Uani 1 1 d .
H46 H 0.0414 -0.0514 0.1387 0.025 Uiso 1 1 calc R
C53 C 0.08239(9) 0.5414(5) 0.2638(5) 0.0146(16) Uani 1 1 d .
C59 C 0.10229(9) 0.4272(5) 0.3853(5) 0.0144(16) Uani 1 1 d .
C60 C 0.04337(10) 0.4257(6) 0.3612(5) 0.0190(16) Uani 1 1 d .
C67 C 0.12428(10) 0.5484(6) 0.4521(5) 0.0199(18) Uani 1 1 d .
H67 H 0.1311 0.6130 0.4532 0.024 Uiso 1 1 calc R
C73 C 0.11464(10) 0.3544(5) 0.2314(5) 0.0184(17) Uani 1 1 d .
H73 H 0.1210 0.3893 0.2737 0.022 Uiso 1 1 calc R
C81 C 0.08417(11) 0.2104(6) 0.0334(5) 0.0187(17) Uani 1 1 d .
C101 C 0.12583(10) 0.4792(6) 0.5139(5) 0.0205(19) Uani 1 1 d .
H101 H 0.1338 0.4954 0.5566 0.025 Uiso 1 1 calc R
C107 C 0.06813(10) 0.0192(5) 0.0330(5) 0.0196(18) Uani 1 1 d .
H107 H 0.0727 -0.0081 -0.0078 0.024 Uiso 1 1 calc R
C109 C 0.04895(10) 0.3994(5) 0.2954(5) 0.0148(16) Uani 1 1 d .
C113 C 0.07320(11) 0.3116(6) -0.0030(5) 0.023(2) Uani 1 1 d .
H11A H 0.0672 0.3437 0.0339 0.034 Uiso 1 1 calc GR
H11B H 0.0654 0.2841 -0.0460 0.034 Uiso 1 1 calc GR
H11C H 0.0802 0.3696 -0.0194 0.034 Uiso 1 1 calc GR
C115 C 0.11282(10) 0.2743(6) 0.1067(5) 0.0227(18) Uani 1 1 d .
H115 H 0.1180 0.2551 0.0658 0.027 Uiso 1 1 calc R
C118 C 0.04189(11) 0.0012(5) 0.3536(5) 0.0222(18) Uani 1 1 d .
H118 H 0.0515 0.0362 0.3795 0.027 Uiso 1 1 calc R
C130 C 0.05659(10) -0.0481(6) 0.0619(5) 0.0205(18) Uani 1 1 d .
H130 H 0.0537 -0.1203 0.0413 0.025 Uiso 1 1 calc R
C132 C 0.01972(10) -0.1322(6) 0.3531(5) 0.0248(19) Uani 1 1 d .
H132 H 0.0142 -0.1861 0.3783 0.030 Uiso 1 1 calc R
C141 C 0.10388(10) 0.3570(6) 0.4491(5) 0.0217(18) Uani 1 1 d .
H141 H 0.0972 0.2921 0.4490 0.026 Uiso 1 1 calc R
C165 C 0.07108(10) 0.7292(6) 0.2806(5) 0.0228(19) Uani 1 1 d .
H165 H 0.0655 0.7789 0.3085 0.027 Uiso 1 1 calc R
C172 C 0.05410(10) 0.0980(5) 0.1555(5) 0.0156(16) Uani 1 1 d .
C173 C 0.02215(10) 0.2455(6) 0.1107(5) 0.0217(18) Uani 1 1 d .
H173 H 0.0293 0.2200 0.0790 0.026 Uiso 1 1 calc R
C176 C 0.09314(11) 0.1610(6) -0.0261(5) 0.0248(19) Uani 1 1 d .
H17A H 0.0851 0.1310 -0.0675 0.037 Uiso 1 1 calc GR
H17B H 0.1004 0.1003 -0.0041 0.037 Uiso 1 1 calc GR
H17C H 0.0996 0.2202 -0.0448 0.037 Uiso 1 1 calc GR
C185 C 0.04442(9) 0.4667(5) 0.2313(5) 0.0159(16) Uani 1 1 d .
C197 C 0.07382(10) 0.6163(5) 0.3045(5) 0.0169(17) Uani 1 1 d .
H197 H 0.0700 0.5905 0.3476 0.020 Uiso 1 1 calc R
C198 C 0.11260(10) 0.5240(6) 0.3866(5) 0.0197(18) Uani 1 1 d .
H198 H 0.1117 0.5717 0.3442 0.024 Uiso 1 1 calc R
C236 C 0.01547(10) 0.2666(5) 0.2351(5) 0.0211(18) Uani 1 1 d .
H236 H 0.0181 0.2549 0.2874 0.025 Uiso 1 1 calc R
C250 C 0.02129(10) -0.0219(5) 0.2411(5) 0.0210(18) Uani 1 1 d .
H250 H 0.0169 -0.0019 0.1911 0.025 Uiso 1 1 calc R
C254 C 0.09591(10) 0.2564(5) 0.1022(5) 0.0182(16) Uani 1 1 d .
C277 C 0.07637(10) 0.7688(6) 0.2171(5) 0.0231(19) Uani 1 1 d .
H277 H 0.0745 0.8448 0.2020 0.028 Uiso 1 1 calc R
I4 I 0.32175(2) 0.18515(4) 0.35671(3) 0.01944(13) Uani 1 1 d .
Pd8 Pd 0.30467(2) 0.36458(4) 0.39713(3) 0.01407(14) Uani 1 1 d .
Cl3 Cl 0.25538(3) 0.68495(14) 0.27476(13) 0.0267(5) Uani 1 1 d .
Cl5 Cl 0.27713(3) 0.69551(14) 0.57682(13) 0.0247(5) Uani 1 1 d .
P6 P 0.32860(3) 0.47174(14) 0.43488(13) 0.0154(5) Uani 1 1 d .
P7 P 0.28495(2) 0.23728(14) 0.42313(12) 0.0149(4) Uani 1 1 d .
O23 O 0.29732(7) 0.5018(4) 0.5489(3) 0.0201(13) Uani 1 1 d .
H23 H 0.3010 0.4379 0.5415 0.030 Uiso 1 1 calc GR
C1K C 0.26815(10) 0.6822(6) 0.4236(5) 0.0204(17) Uani 1 1 d .
H1K H 0.2612 0.7444 0.4274 0.024 Uiso 1 1 calc R
C1L C 0.27807(10) 0.6372(6) 0.4873(5) 0.0185(17) Uani 1 1 d .
C1M C 0.28843(10) 0.5445(5) 0.4812(5) 0.0165(16) Uani 1 1 d .
C1Q C 0.27633(11) -0.0521(6) 0.2905(5) 0.029(2) Uani 1 1 d .
H1Q H 0.2797 -0.1286 0.2928 0.034 Uiso 1 1 calc R
C1U C 0.30847(10) 0.0342(6) 0.6383(5) 0.0215(18) Uani 1 1 d .
H1U H 0.3130 -0.0076 0.6815 0.026 Uiso 1 1 calc R
C1Y C 0.26742(13) 0.1733(7) 0.2833(5) 0.042(3) Uani 1 1 d .
H1Y H 0.2644 0.2505 0.2792 0.051 Uiso 1 1 calc R
C1Z C 0.33148(11) 0.6477(7) 0.5467(5) 0.0255(19) Uani 1 1 d .
H1Z H 0.3358 0.5929 0.5829 0.031 Uiso 1 1 calc R
C2A C 0.24249(11) 0.4150(7) 0.4367(6) 0.031(2) Uani 1 1 d .
H2A H 0.2340 0.4509 0.4030 0.037 Uiso 1 1 calc R
C2B C 0.36760(11) 0.5432(6) 0.2821(5) 0.0267(19) Uani 1 1 d .
H2B H 0.3759 0.5546 0.2529 0.032 Uiso 1 1 calc R
C2D C 0.31950(10) 0.6993(6) 0.4192(5) 0.0224(19) Uani 1 1 d .
H2D H 0.3154 0.6782 0.3690 0.027 Uiso 1 1 calc R
C2E C 0.31896(11) 0.8113(6) 0.4406(6) 0.029(2) Uani 1 1 d .
H2E H 0.3148 0.8667 0.4046 0.035 Uiso 1 1 calc R
C2H C 0.33155(11) 0.1853(6) 0.6699(5) 0.0195(17) Uani 1 1 d .
C2M C 0.25496(11) 0.3672(7) 0.5626(5) 0.027(2) Uani 1 1 d .
H2M H 0.2552 0.3709 0.6148 0.032 Uiso 1 1 calc R
C2N C 0.33038(12) 0.7622(7) 0.5679(6) 0.037(2) Uani 1 1 d .
H2N H 0.3337 0.7837 0.6185 0.044 Uiso 1 1 calc R
C3 C 0.25479(10) 0.3534(7) 0.4083(5) 0.028(2) Uani 1 1 d .
H3 H 0.2546 0.3498 0.3561 0.033 Uiso 1 1 calc R
C6 C 0.32442(12) 0.8429(7) 0.5144(6) 0.036(2) Uani 1 1 d .
H6 H 0.3241 0.9197 0.5284 0.043 Uiso 1 1 calc R
C7 C 0.26187(16) 0.0988(7) 0.2228(6) 0.054(4) Uani 1 1 d .
H7 H 0.2553 0.1267 0.1787 0.065 Uiso 1 1 calc R
C20 C 0.27715(10) 0.1340(6) 0.3483(5) 0.0192(17) Uani 1 1 d .
O22 O 0.31568(7) 0.2978(3) 0.5389(3) 0.0154(12) Uani 1 1 d .
C24 C 0.24276(10) 0.4233(6) 0.5139(5) 0.0242(18) Uani 1 1 d .
H24 H 0.2347 0.4664 0.5326 0.029 Uiso 1 1 calc R
C49 C 0.34375(10) 0.5026(5) 0.3733(5) 0.0177(17) Uani 1 1 d .
C51 C 0.27948(10) 0.5409(5) 0.3484(5) 0.0174(16) Uani 1 1 d .
C55 C 0.33271(9) 0.3136(5) 0.5582(5) 0.0125(15) Uani 1 1 d .
C61 C 0.32620(10) 0.6159(5) 0.4724(5) 0.0165(17) Uani 1 1 d .
C65 C 0.28192(10) 0.0203(6) 0.3512(5) 0.029(2) Uani 1 1 d .
H65 H 0.2889 -0.0079 0.3941 0.034 Uiso 1 1 calc R
C68 C 0.32496(12) 0.2681(7) 0.7267(5) 0.035(2) Uani 1 1 d .
H68A H 0.3193 0.3318 0.6991 0.052 Uiso 1 1 calc GR
H68B H 0.3342 0.2961 0.7633 0.052 Uiso 1 1 calc GR
H68C H 0.3173 0.2275 0.7526 0.052 Uiso 1 1 calc GR
C88 C 0.28969(10) 0.4975(5) 0.4123(4) 0.0147(16) Uani 1 1 d .
C90 C 0.30921(9) 0.1916(5) 0.5548(5) 0.0138(16) Uani 1 1 d .
C92 C 0.35740(10) 0.4067(6) 0.5378(5) 0.0180(17) Uani 1 1 d .
H92 H 0.3629 0.4577 0.5107 0.022 Uiso 1 1 calc R
C95 C 0.31638(10) 0.1340(5) 0.6193(5) 0.0151(16) Uani 1 1 d .
C96 C 0.34269(10) 0.4488(6) 0.3032(5) 0.0189(17) Uani 1 1 d .
H96 H 0.3339 0.3988 0.2866 0.023 Uiso 1 1 calc R
C110 C 0.35445(11) 0.4681(6) 0.2577(5) 0.0253(19) Uani 1 1 d .
H110 H 0.3536 0.4311 0.2109 0.030 Uiso 1 1 calc R
C119 C 0.26886(10) 0.6334(5) 0.3550(5) 0.0184(17) Uani 1 1 d .
C128 C 0.34042(10) 0.3918(5) 0.5164(5) 0.0157(16) Uani 1 1 d .
C140 C 0.36822(10) 0.6002(6) 0.3497(5) 0.0242(19) Uani 1 1 d .
H140 H 0.3769 0.6520 0.3653 0.029 Uiso 1 1 calc R
C154 C 0.34139(10) 0.2558(5) 0.6209(4) 0.0144(16) Uani 1 1 d .
C155 C 0.36648(10) 0.3475(6) 0.5990(5) 0.0181(17) Uani 1 1 d .
H155 H 0.3779 0.3587 0.6124 0.022 Uiso 1 1 calc R
C167 C 0.29493(10) 0.1552(6) 0.5062(5) 0.0166(16) Uani 1 1 d .
O169 O 0.27815(7) 0.4879(4) 0.2777(3) 0.0209(12) Uani 1 1 d .
C175 C 0.35848(10) 0.2732(6) 0.6389(5) 0.0173(17) Uani 1 1 d .
H175 H 0.3646 0.2328 0.6795 0.021 Uiso 1 1 calc R
C189 C 0.35651(10) 0.5831(6) 0.3945(5) 0.0209(18) Uani 1 1 d .
H189 H 0.3570 0.6250 0.4393 0.025 Uiso 1 1 calc R
C200 C 0.34216(12) 0.0933(7) 0.7149(6) 0.038(3) Uani 1 1 d .
H20A H 0.3355 0.0516 0.7454 0.057 Uiso 1 1 calc GR
H20B H 0.3515 0.1285 0.7475 0.057 Uiso 1 1 calc GR
H20C H 0.3462 0.0414 0.6805 0.057 Uiso 1 1 calc GR
C210 C 0.29393(11) -0.0021(6) 0.5929(5) 0.026(2) Uani 1 1 d .
H210 H 0.2886 -0.0678 0.6066 0.031 Uiso 1 1 calc R
C229 C 0.26693(11) 0.3052(6) 0.5345(5) 0.0249(19) Uani 1 1 d .
H229 H 0.2751 0.2671 0.5685 0.030 Uiso 1 1 calc R
C235 C 0.26714(10) 0.2980(5) 0.4581(5) 0.0167(16) Uani 1 1 d .
C239 C 0.26599(11) -0.0126(6) 0.2279(5) 0.032(2) Uani 1 1 d .
H239 H 0.2618 -0.0627 0.1886 0.039 Uiso 1 1 calc R
C264 C 0.28702(10) 0.0560(6) 0.5280(5) 0.0225(19) Uani 1 1 d .
H264 H 0.2771 0.0300 0.4985 0.027 Uiso 1 1 calc R
C286 C 0.29002(12) 0.5318(7) 0.2347(5) 0.030(2) Uani 1 1 d .
H28A H 0.2904 0.4825 0.1918 0.044 Uiso 1 1 calc GR
H28B H 0.3009 0.5346 0.2663 0.044 Uiso 1 1 calc GR
H28C H 0.2868 0.6078 0.2169 0.044 Uiso 1 1 calc GR

loop_
_atom_site_aniso_label
_atom_site_aniso_U_11
_atom_site_aniso_U_22
_atom_site_aniso_U_33
_atom_site_aniso_U_23
_atom_site_aniso_U_13
_atom_site_aniso_U_12
I1 0.0141(3) 0.0163(2) 0.0218(3) 0.00190(19) 0.0041(2) -0.00181(17)
Pd5 0.0096(3) 0.0127(2) 0.0146(4) -0.0004(2) 0.0018(3) -0.0006(2)
Cl 0.0404(14) 0.0181(8) 0.0312(15) 0.0026(8) 0.0194(11) -0.0035(8)
Cl2 0.0545(17) 0.0392(11) 0.0398(16) -0.0229(10) 0.0124(13) -0.0258(11)
P1 0.0104(11) 0.0154(8) 0.0161(12) -0.0009(7) -0.0003(9) 0.0012(7)
P5 0.0137(11) 0.0129(8) 0.0150(13) -0.0007(7) 0.0031(9) 0.0000(7)
O71 0.020(3) 0.026(2) 0.022(3) -0.002(2) 0.009(3) -0.001(2)
C 0.022(5) 0.022(3) 0.026(5) 0.001(3) 0.009(4) -0.002(3)
C1F 0.020(4) 0.022(3) 0.022(5) -0.001(3) -0.001(3) 0.001(3)
C1G 0.018(4) 0.022(3) 0.029(5) -0.004(3) 0.001(4) 0.007(3)
C1I 0.019(4) 0.025(3) 0.024(5) 0.003(3) 0.003(3) 0.001(3)
C1J 0.022(5) 0.023(3) 0.051(6) 0.006(3) 0.018(4) 0.002(3)
C1O 0.019(4) 0.020(3) 0.024(5) -0.006(3) 0.004(3) -0.001(3)
C1R 0.018(4) 0.015(3) 0.023(5) 0.001(3) 0.004(3) 0.004(3)
C1X 0.020(4) 0.023(3) 0.018(5) -0.005(3) 0.006(3) -0.002(3)
C2 0.028(5) 0.027(4) 0.052(6) 0.021(3) 0.009(4) -0.001(3)
C2G 0.013(4) 0.036(4) 0.037(5) 0.005(3) 0.003(4) -0.005(3)
C4 0.040(6) 0.043(5) 0.037(6) 0.002(4) 0.007(5) 0.013(4)
C12 0.017(4) 0.016(3) 0.016(4) -0.002(3) -0.004(3) 0.000(2)
O18 0.018(3) 0.018(2) 0.012(3) 0.0015(19) 0.005(2) -0.0022(19)
O25 0.007(3) 0.013(2) 0.017(3) -0.0025(19) 0.001(2) 0.0008(17)
C28 0.010(4) 0.018(3) 0.028(4) 0.004(3) 0.006(3) 0.003(3)
C29 0.027(5) 0.023(3) 0.033(4) -0.004(3) 0.010(4) -0.010(3)
C33 0.019(4) 0.023(3) 0.030(5) 0.000(3) 0.003(4) -0.003(3)
C48 0.010(4) 0.017(3) 0.013(4) 0.005(3) 0.003(3) -0.001(2)
C50 0.030(5) 0.029(4) 0.023(5) -0.009(3) -0.005(4) 0.001(3)
C54 0.016(4) 0.021(3) 0.017(5) -0.002(3) 0.003(3) -0.004(3)
C57 0.017(4) 0.021(3) 0.020(4) -0.002(3) 0.000(3) 0.003(3)
C64 0.012(4) 0.020(3) 0.024(4) 0.000(3) 0.003(3) -0.001(3)
C69 0.013(4) 0.018(3) 0.015(4) 0.000(3) 0.006(3) 0.001(2)
C72 0.028(5) 0.035(4) 0.012(5) 0.006(3) 0.011(4) 0.007(3)
C75 0.014(4) 0.032(4) 0.025(5) 0.009(3) 0.007(4) 0.004(3)
C84 0.012(4) 0.017(3) 0.019(4) -0.001(3) 0.000(3) 0.002(3)
C94 0.017(4) 0.015(3) 0.012(4) 0.000(3) 0.004(3) -0.004(2)
C97 0.015(4) 0.019(3) 0.016(5) 0.000(3) 0.004(3) 0.004(3)
C98 0.006(4) 0.029(3) 0.017(5) 0.004(3) 0.006(3) -0.002(3)
C102 0.016(4) 0.021(3) 0.012(4) -0.002(3) 0.002(3) 0.001(3)
C125 0.013(4) 0.017(3) 0.028(5) -0.002(3) 0.003(3) 0.001(3)
C148 0.013(4) 0.017(3) 0.017(4) 0.000(2) 0.007(3) -0.002(2)
C151 0.014(4) 0.017(3) 0.017(4) 0.000(2) 0.006(3) -0.001(2)
C160 0.024(5) 0.041(4) 0.034(5) 0.024(3) 0.002(4) -0.006(3)
C183 0.017(4) 0.018(3) 0.014(4) 0.003(2) 0.004(3) -0.003(2)
C192 0.015(4) 0.012(3) 0.016(4) 0.002(2) 0.006(3) 0.000(2)
C194 0.007(4) 0.021(3) 0.023(4) 0.004(3) 0.002(3) 0.001(2)
C218 0.010(4) 0.015(3) 0.023(4) -0.003(3) 0.003(3) -0.001(2)
C221 0.018(4) 0.021(3) 0.026(5) -0.005(3) 0.002(4) 0.004(3)
C225 0.020(4) 0.021(3) 0.024(5) -0.005(3) 0.010(4) -0.006(3)
C230 0.015(5) 0.043(4) 0.029(5) 0.015(3) 0.009(4) 0.005(3)
C244 0.018(4) 0.021(3) 0.022(5) -0.004(3) 0.004(3) 0.003(3)
C249 0.016(4) 0.018(3) 0.027(5) -0.002(3) -0.001(3) 0.002(3)
C262 0.022(5) 0.032(4) 0.025(5) 0.010(3) 0.001(4) 0.002(3)
C263 0.028(5) 0.025(3) 0.030(5) -0.011(3) 0.011(4) -0.011(3)
C265 0.028(5) 0.015(3) 0.030(5) 0.003(3) 0.014(4) -0.004(3)
C292 0.017(5) 0.038(4) 0.043(5) 0.014(4) 0.011(4) -0.002(3)
C293 0.027(5) 0.031(4) 0.024(5) 0.004(3) 0.005(4) 0.004(3)
I2 0.0192(3) 0.0182(2) 0.0255(4) -0.0047(2) 0.0016(3) -0.00269(19)
Pd7 0.0129(3) 0.0149(2) 0.0141(4) -0.0005(2) 0.0027(3) -0.0003(2)
Cl4 0.0404(15) 0.0351(10) 0.0316(15) -0.0139(9) 0.0105(12) -0.0171(9)
Cl22 0.0291(13) 0.0396(10) 0.0263(14) 0.0091(9) 0.0103(11) -0.0076(9)
P3 0.0133(11) 0.0157(8) 0.0147(13) 0.0009(7) 0.0047(9) -0.0006(7)
P4 0.0138(11) 0.0173(8) 0.0159(13) -0.0020(7) 0.0016(9) 0.0002(7)
O134 0.040(4) 0.040(3) 0.022(4) 0.000(2) 0.008(3) -0.009(3)
C1A 0.016(4) 0.032(3) 0.016(4) 0.009(3) 0.006(3) 0.002(3)
C1E 0.016(4) 0.020(3) 0.033(5) 0.000(3) 0.002(4) 0.005(3)
C1N 0.020(5) 0.024(3) 0.024(4) 0.003(3) 0.007(3) -0.003(3)
C1P 0.019(4) 0.020(3) 0.018(4) -0.002(3) 0.003(3) 0.001(3)
C1V 0.022(4) 0.025(3) 0.019(5) -0.001(3) 0.005(4) -0.002(3)
C2I 0.023(5) 0.027(4) 0.033(5) -0.005(3) 0.008(4) -0.006(3)
C5 0.043(6) 0.046(5) 0.042(7) -0.007(4) 0.013(5) -0.010(4)
O27 0.016(3) 0.027(3) 0.016(3) -0.004(2) 0.004(3) -0.006(2)
O30 0.012(3) 0.020(2) 0.017(3) -0.001(2) 0.003(2) 0.0009(18)
C31 0.023(5) 0.022(3) 0.017(4) 0.001(3) 0.000(3) -0.002(3)
C32 0.026(5) 0.037(4) 0.021(5) -0.007(3) 0.006(4) -0.009(3)
C35 0.025(5) 0.054(5) 0.031(6) -0.012(4) 0.005(4) -0.009(4)
C36 0.012(4) 0.017(3) 0.018(4) -0.006(3) 0.003(3) -0.002(2)
C39 0.020(4) 0.026(3) 0.011(4) -0.001(3) 0.002(3) -0.006(3)
C42 0.015(4) 0.021(3) 0.017(4) 0.000(3) -0.002(3) -0.008(2)
C56 0.017(4) 0.023(3) 0.028(5) -0.001(3) 0.003(4) 0.000(3)
C62 0.010(4) 0.015(3) 0.018(4) 0.002(2) 0.000(3) 0.004(2)
C74 0.019(5) 0.023(3) 0.020(4) -0.005(3) 0.002(4) 0.000(3)
C76 0.016(4) 0.022(3) 0.022(5) 0.001(3) -0.001(3) 0.008(3)
C79 0.027(5) 0.029(4) 0.015(5) 0.001(3) -0.002(4) 0.002(3)
C82 0.021(4) 0.025(3) 0.015(5) 0.003(3) 0.007(3) 0.003(3)
C83 0.018(4) 0.016(3) 0.018(4) -0.004(3) 0.004(3) -0.005(2)
C85 0.013(4) 0.026(3) 0.022(5) -0.002(3) 0.005(3) 0.000(3)
C86 0.023(5) 0.019(3) 0.036(5) -0.006(3) 0.007(4) 0.007(3)
C87 0.014(4) 0.018(3) 0.018(4) 0.000(3) 0.003(3) 0.003(3)
C89 0.024(5) 0.028(3) 0.027(5) -0.007(3) 0.008(4) 0.002(3)
C91 0.038(6) 0.038(4) 0.017(5) -0.009(3) -0.004(4) 0.014(4)
C93 0.014(5) 0.041(4) 0.037(5) -0.014(4) 0.007(4) -0.009(3)
C99 0.027(5) 0.033(4) 0.016(5) 0.000(3) 0.005(4) -0.007(3)
C100 0.013(4) 0.019(3) 0.015(4) 0.000(3) -0.001(3) -0.007(2)
C104 0.027(5) 0.016(3) 0.033(5) 0.005(3) 0.004(4) 0.000(3)
C108 0.024(5) 0.024(3) 0.020(5) -0.002(3) 0.001(4) 0.008(3)
C112 0.012(4) 0.015(3) 0.022(4) -0.004(3) 0.007(3) 0.001(2)
C114 0.019(4) 0.020(3) 0.018(5) -0.001(3) 0.010(3) -0.005(3)
C116 0.017(4) 0.019(3) 0.010(4) -0.004(3) 0.001(3) -0.005(3)
C117 0.022(5) 0.042(4) 0.021(5) -0.003(3) 0.006(4) -0.007(3)
C121 0.021(4) 0.017(3) 0.019(5) -0.004(3) 0.003(3) 0.001(3)
C124 0.018(5) 0.021(3) 0.029(5) -0.005(3) -0.002(4) 0.003(3)
C144 0.015(4) 0.016(3) 0.018(4) 0.000(3) 0.004(3) 0.002(3)
C145 0.019(5) 0.024(3) 0.011(4) 0.002(3) -0.003(4) -0.001(3)
C146 0.029(5) 0.025(3) 0.019(5) -0.007(3) 0.000(4) 0.009(3)
C149 0.019(4) 0.021(3) 0.021(4) -0.002(3) 0.008(3) -0.002(3)
C150 0.022(5) 0.024(3) 0.027(5) 0.004(3) -0.005(4) -0.002(3)
C207 0.028(5) 0.028(4) 0.025(5) -0.002(3) -0.002(4) 0.012(3)
C220 0.017(4) 0.030(4) 0.023(5) -0.005(3) -0.001(4) 0.005(3)
C231 0.024(5) 0.028(3) 0.014(5) 0.007(3) -0.006(4) -0.005(3)
C252 0.010(4) 0.021(3) 0.014(4) -0.001(3) -0.004(3) -0.002(2)
C276 0.010(4) 0.021(3) 0.015(4) 0.000(3) 0.003(3) 0.003(2)
I3 0.0165(3) 0.0160(2) 0.0210(3) 0.00325(19) 0.0010(2) 0.00207(17)
Pd6 0.0118(3) 0.0133(2) 0.0136(4) -0.0003(2) 0.0016(3) 0.0000(2)
Cl1 0.0327(14) 0.0257(9) 0.0348(15) 0.0084(9) 0.0038(11) 0.0127(8)
Cl15 0.0382(15) 0.0447(11) 0.0307(15) -0.0069(10) 0.0127(12) 0.0149(10)
P 0.0111(11) 0.0138(8) 0.0167(12) 0.0005(7) 0.0006(9) 0.0003(7)
P2 0.0102(11) 0.0149(8) 0.0126(12) 0.0013(7) 0.0007(9) -0.0010(6)
O122 0.027(3) 0.025(2) 0.019(3) 0.001(2) 0.005(3) -0.002(2)
C1 0.027(5) 0.029(4) 0.024(5) 0.001(3) -0.003(4) -0.003(3)
C1B 0.014(4) 0.023(3) 0.040(5) 0.001(3) 0.008(4) -0.001(3)
C1C 0.007(4) 0.017(3) 0.019(4) -0.001(3) -0.001(3) 0.000(2)
C1D 0.014(4) 0.035(4) 0.028(5) 0.017(3) 0.001(4) -0.003(3)
C1H 0.019(5) 0.023(3) 0.019(5) -0.002(3) 0.002(4) 0.000(3)
C1S 0.027(5) 0.029(4) 0.023(5) 0.006(3) 0.001(4) -0.001(3)
C1T 0.013(4) 0.018(3) 0.022(4) 0.001(3) 0.005(3) 0.002(3)
C1W 0.012(4) 0.014(3) 0.013(4) -0.001(2) -0.003(3) 0.003(2)
C2C 0.028(5) 0.025(3) 0.019(5) 0.002(3) -0.001(4) -0.003(3)
C2F 0.016(5) 0.030(4) 0.041(5) 0.011(3) 0.005(4) 0.001(3)
C2J 0.028(5) 0.022(3) 0.023(5) 0.007(3) 0.007(4) -0.004(3)
C2K 0.026(5) 0.022(3) 0.029(5) -0.006(3) 0.007(4) 0.008(3)
C2L 0.022(5) 0.022(3) 0.027(5) 0.002(3) 0.003(4) 0.004(3)
C16 0.021(5) 0.020(3) 0.035(5) 0.000(3) 0.004(4) -0.008(3)
C17 0.023(5) 0.020(3) 0.031(5) -0.003(3) 0.004(4) 0.006(3)
O21 0.012(3) 0.013(2) 0.011(3) -0.0014(18) 0.000(2) 0.0029(17)
C26 0.014(4) 0.026(4) 0.033(5) 0.004(3) 0.010(4) 0.003(3)
O37 0.017(3) 0.018(2) 0.019(3) 0.002(2) 0.002(3) 0.004(2)
C38 0.011(4) 0.017(3) 0.015(4) 0.000(3) 0.007(3) 0.001(2)
C40 0.016(4) 0.016(3) 0.015(4) 0.000(3) 0.004(3) -0.002(2)
C41 0.012(4) 0.018(3) 0.018(4) -0.003(3) 0.004(3) 0.003(2)
C46 0.019(4) 0.020(3) 0.021(5) 0.002(3) -0.002(4) 0.002(3)
C53 0.013(4) 0.018(3) 0.010(4) -0.003(2) -0.006(3) -0.003(2)
C59 0.011(4) 0.016(3) 0.016(4) -0.002(2) 0.003(3) 0.000(2)
C60 0.018(4) 0.025(3) 0.014(4) -0.006(3) 0.002(3) 0.005(3)
C67 0.015(4) 0.020(3) 0.023(5) -0.003(3) -0.001(3) -0.004(3)
C73 0.012(4) 0.018(3) 0.026(5) -0.001(3) 0.005(3) -0.001(3)
C81 0.022(4) 0.020(3) 0.015(4) -0.002(3) 0.005(3) 0.001(3)
C101 0.015(4) 0.024(3) 0.020(5) 0.000(3) -0.002(4) 0.000(3)
C107 0.021(4) 0.017(3) 0.019(5) -0.003(3) -0.001(4) 0.004(3)
C109 0.015(4) 0.015(3) 0.014(4) -0.005(2) 0.004(3) -0.003(2)
C113 0.028(5) 0.024(3) 0.016(5) 0.000(3) 0.004(4) 0.002(3)
C115 0.022(4) 0.019(3) 0.030(5) 0.008(3) 0.010(3) 0.007(3)
C118 0.025(4) 0.018(3) 0.023(4) 0.003(3) 0.003(3) -0.001(3)
C130 0.021(5) 0.020(3) 0.017(5) -0.006(3) -0.005(4) 0.001(3)
C132 0.026(5) 0.019(3) 0.031(5) 0.005(3) 0.007(4) -0.001(3)
C141 0.024(5) 0.022(3) 0.018(4) 0.002(3) 0.000(3) -0.005(3)
C165 0.021(5) 0.020(3) 0.025(5) 0.000(3) -0.003(4) 0.000(3)
C172 0.013(4) 0.019(3) 0.014(4) -0.003(3) 0.001(3) 0.002(2)
C173 0.016(4) 0.025(3) 0.024(4) 0.001(3) 0.004(3) -0.002(3)
C176 0.028(5) 0.027(4) 0.019(5) -0.001(3) 0.004(4) 0.004(3)
C185 0.011(4) 0.019(3) 0.019(4) -0.005(3) 0.005(3) -0.003(3)
C197 0.014(4) 0.021(3) 0.015(5) 0.000(3) 0.002(3) -0.003(3)
C198 0.019(4) 0.018(3) 0.023(5) -0.001(3) 0.005(3) -0.002(3)
C236 0.016(4) 0.015(3) 0.030(5) -0.003(3) 0.001(3) 0.001(3)
C250 0.016(4) 0.021(3) 0.025(5) 0.001(3) 0.001(3) -0.001(3)
C254 0.021(4) 0.017(3) 0.018(4) 0.004(3) 0.010(3) 0.002(3)
C277 0.021(5) 0.018(3) 0.029(5) 0.001(3) -0.002(4) -0.002(3)
I4 0.0151(3) 0.0186(2) 0.0257(4) -0.0013(2) 0.0065(3) 0.00234(18)
Pd8 0.0115(3) 0.0152(2) 0.0155(4) -0.0005(2) 0.0023(3) 0.0006(2)
Cl3 0.0258(12) 0.0198(8) 0.0298(13) 0.0026(8) -0.0077(10) 0.0036(7)
Cl5 0.0293(13) 0.0225(8) 0.0243(14) -0.0049(8) 0.0100(11) 0.0031(7)
P6 0.0130(11) 0.0164(8) 0.0166(13) 0.0006(7) 0.0023(9) 0.0005(7)
P7 0.0115(11) 0.0160(8) 0.0175(13) -0.0020(7) 0.0037(9) 0.0005(7)
O23 0.021(3) 0.019(2) 0.020(3) -0.002(2) 0.004(3) 0.005(2)
C1K 0.016(4) 0.018(3) 0.027(4) 0.002(3) 0.004(3) 0.002(3)
C1L 0.018(4) 0.020(3) 0.019(4) -0.002(3) 0.007(3) -0.002(3)
C1M 0.014(4) 0.015(3) 0.022(4) 0.004(2) 0.006(3) -0.001(2)
C1Q 0.032(5) 0.025(3) 0.030(5) -0.008(3) 0.008(4) -0.004(3)
C1U 0.021(4) 0.018(3) 0.026(5) 0.001(3) 0.007(4) 0.000(3)
C1Y 0.062(7) 0.032(4) 0.023(5) -0.007(3) -0.018(5) 0.013(4)
C1Z 0.017(5) 0.035(4) 0.024(5) -0.006(3) 0.003(4) 0.001(3)
C2A 0.016(5) 0.046(4) 0.030(5) 0.001(4) 0.000(4) 0.013(3)
C2B 0.021(5) 0.030(4) 0.031(5) 0.014(3) 0.011(4) 0.007(3)
C2D 0.023(5) 0.026(3) 0.020(5) 0.000(3) 0.008(4) -0.001(3)
C2E 0.023(5) 0.021(3) 0.043(5) -0.002(3) 0.009(4) 0.004(3)
C2H 0.025(4) 0.024(3) 0.009(4) -0.002(3) 0.002(3) -0.004(3)
C2M 0.020(5) 0.043(4) 0.018(5) -0.003(3) 0.004(4) 0.008(3)
C2N 0.039(6) 0.039(4) 0.030(6) -0.016(3) -0.001(5) -0.007(4)
C3 0.019(5) 0.044(4) 0.020(5) 0.004(3) 0.005(4) 0.011(3)
C6 0.030(6) 0.030(4) 0.048(6) -0.012(3) 0.012(4) 0.000(3)
C7 0.085(9) 0.042(4) 0.023(6) -0.007(4) -0.025(6) 0.009(4)
C20 0.018(4) 0.025(3) 0.015(4) -0.003(3) 0.004(3) -0.002(3)
O22 0.016(3) 0.014(2) 0.016(3) 0.0013(18) 0.005(2) -0.0025(18)
C24 0.013(4) 0.032(4) 0.028(5) -0.010(3) 0.006(4) 0.001(3)
C49 0.018(4) 0.020(3) 0.015(4) 0.004(3) 0.004(3) 0.004(3)
C51 0.024(4) 0.010(3) 0.021(4) -0.001(2) 0.010(3) -0.005(2)
C55 0.010(3) 0.015(3) 0.011(4) -0.001(2) -0.001(3) 0.001(2)
C61 0.013(4) 0.021(3) 0.017(4) -0.002(3) 0.007(3) -0.001(2)
C65 0.019(5) 0.027(3) 0.038(5) -0.007(3) -0.001(4) 0.007(3)
C68 0.046(6) 0.041(4) 0.021(5) -0.016(4) 0.017(5) -0.016(4)
C88 0.018(4) 0.014(3) 0.013(4) 0.002(2) 0.005(3) 0.000(2)
C90 0.014(4) 0.014(3) 0.013(4) -0.001(2) 0.003(3) -0.001(2)
C92 0.015(4) 0.022(3) 0.017(5) 0.000(3) 0.003(3) 0.002(3)
C95 0.019(4) 0.012(3) 0.016(4) -0.003(2) 0.008(3) 0.002(2)
C96 0.018(4) 0.017(3) 0.022(4) 0.007(3) 0.004(3) 0.005(3)
C110 0.024(5) 0.034(4) 0.021(5) 0.000(3) 0.012(4) 0.000(3)
C119 0.015(4) 0.017(3) 0.021(4) 0.000(3) -0.003(3) -0.001(3)
C128 0.015(4) 0.019(3) 0.012(4) -0.002(3) 0.001(3) 0.003(2)
C140 0.014(4) 0.031(4) 0.029(5) 0.008(3) 0.008(4) -0.001(3)
C154 0.017(4) 0.015(3) 0.011(4) -0.003(2) 0.001(3) 0.002(2)
C155 0.012(4) 0.028(3) 0.015(5) -0.001(3) 0.004(3) 0.004(3)
C167 0.015(4) 0.021(3) 0.016(4) -0.002(3) 0.010(3) 0.003(3)
O169 0.024(3) 0.020(2) 0.018(3) -0.002(2) 0.003(3) 0.001(2)
C175 0.019(4) 0.020(3) 0.012(4) -0.003(3) -0.001(3) 0.003(3)
C189 0.016(4) 0.026(3) 0.022(5) 0.004(3) 0.008(3) -0.002(3)
C200 0.030(6) 0.044(4) 0.036(6) 0.019(4) -0.003(5) -0.007(4)
C210 0.026(5) 0.023(3) 0.028(5) 0.003(3) 0.004(4) -0.006(3)
C229 0.021(5) 0.037(4) 0.019(4) 0.003(3) 0.009(4) 0.004(3)
C235 0.014(4) 0.021(3) 0.016(4) -0.002(3) 0.003(3) -0.004(3)
C239 0.039(6) 0.031(4) 0.026(5) -0.010(3) 0.003(4) -0.005(3)
C264 0.019(4) 0.022(3) 0.026(5) -0.002(3) 0.004(4) -0.003(3)
C286 0.038(6) 0.034(4) 0.017(5) -0.003(3) 0.007(4) -0.006(4)

loop_
_atom_type_symbol
_atom_type_description
_atom_type_scat_dispersion_real
_atom_type_scat_dispersion_imag
_atom_type_scat_source
C C 0.0020 0.0010 'International Tables Vol C Tables 4.2.6.8 and 6.1.1.4'
H H 0.0000 0.0000 'International Tables Vol C Tables 4.2.6.8 and 6.1.1.4'
Cl Cl 0.1000 0.0980 'International Tables Vol C Tables 4.2.6.8 and 6.1.1.4'
I I -0.8920 1.1870 'International Tables Vol C Tables 4.2.6.8 and 6.1.1.4'
O O 0.0060 0.0040 'International Tables Vol C Tables 4.2.6.8 and 6.1.1.4'
P P 0.0670 0.0580 'International Tables Vol C Tables 4.2.6.8 and 6.1.1.4'
Pd Pd -1.9560 0.6550 'International Tables Vol C Tables 4.2.6.8 and 6.1.1.4'

loop_
_geom_angle_atom_site_label_1
_geom_angle_atom_site_label_2
_geom_angle_atom_site_label_3
_geom_angle
P1 Pd5 I1 92.71(5)
P1 Pd5 O25 75.75(12)
P5 Pd5 I1 91.09(5)
P5 Pd5 P1 151.00(8)
P5 Pd5 O25 76.08(11)
O25 Pd5 I1 84.00(10)
C151 Pd5 I1 175.1(2)
C151 Pd5 P1 89.8(2)
C151 Pd5 P5 88.7(2)
C151 Pd5 O25 100.7(2)
C12 P1 Pd5 122.5(3)
C12 P1 C28 102.0(4)
C12 P1 C148 106.8(3)
C28 P1 Pd5 117.9(2)
C28 P1 C148 102.8(4)
C148 P1 Pd5 102.9(3)
C69 P5 Pd5 104.1(2)
C194 P5 Pd5 117.7(3)
C194 P5 C69 103.5(4)
C194 P5 C218 100.8(3)
C218 P5 Pd5 121.7(3)
C218 P5 C69 107.3(3)
C64 O71 C4 114.8(6)
C1J C H 120.2
C1J C C194 119.7(9)
C194 C H 120.2
C249 C1F H1F 119.8
C249 C1F C293 120.4(8)
C293 C1F H1F 119.8
C148 C1G H1G 119.2
C221 C1G H1G 119.2
C221 C1G C148 121.6(8)
C12 C1I H1I 119.7
C12 C1I C293 120.6(8)
C293 C1I H1I 119.7
C C1J H1J 120.3
C2 C1J C 119.5(8)
C2 C1J H1J 120.3
C183 C1O H1O 119.9
C221 C1O H1O 119.9
C221 C1O C183 120.2(7)
C125 C1R H1R 120.2
C125 C1R C218 119.6(8)
C218 C1R H1R 120.2
C57 C1X H1X 119.4
C57 C1X C225 121.1(8)
C225 C1X H1X 119.4
C1J C2 H2 119.4
C1J C2 C160 121.1(7)
C160 C2 H2 119.4
C33 C2G H2G 119.8
C292 C2G H2G 119.8
C292 C2G C33 120.4(8)
O71 C4 H4A 109.5
O71 C4 H4B 109.5
O71 C4 H4C 109.5
H4A C4 H4B 109.5
H4A C4 H4C 109.5
H4B C4 H4C 109.5
C1I C12 P1 119.6(6)
C1I C12 C244 119.0(7)
C244 C12 P1 121.4(6)
C84 O18 H18 109.5
C48 O25 Pd5 109.3(4)
C48 O25 C192 118.2(5)
C192 O25 Pd5 109.0(4)
C33 C28 P1 116.6(7)
C75 C28 P1 123.4(6)
C75 C28 C33 119.9(7)
C263 C29 H29 119.7
C263 C29 C265 120.6(7)
C265 C29 H29 119.7
C2G C33 H33 120.5
C28 C33 C2G 118.9(8)
C28 C33 H33 120.5
O25 C48 C69 118.3(7)
O25 C48 C94 117.9(7)
C94 C48 C69 123.8(7)
H50A C50 H50B 109.5
H50A C50 H50C 109.5
H50B C50 H50C 109.5
C102 C50 H50A 109.5
C102 C50 H50B 109.5
C102 C50 H50C 109.5
C94 C54 H54 119.3
C98 C54 H54 119.3
C98 C54 C94 121.3(7)
C1X C57 H57 120.1
C1X C57 C218 119.8(7)
C218 C57 H57 120.1
O71 C64 C151 121.4(6)
O71 C64 C263 119.1(7)
C151 C64 C263 119.4(8)
C48 C69 P5 122.7(6)
C97 C69 P5 121.1(6)
C97 C69 C48 116.1(7)
H72A C72 H72B 109.5
H72A C72 H72C 109.5
H72B C72 H72C 109.5
C102 C72 H72A 109.5
C102 C72 H72B 109.5
C102 C72 H72C 109.5
C28 C75 H75 120.1
C28 C75 C230 119.8(8)
C230 C75 H75 120.1
O18 C84 C151 123.7(6)
O18 C84 C265 116.4(7)
C151 C84 C265 119.8(7)
C48 C94 C102 118.2(7)
C54 C94 C48 117.0(7)
C54 C94 C102 124.6(7)
C69 C97 H97 119.2
C98 C97 C69 121.6(7)
C98 C97 H97 119.2
C54 C98 C97 120.0(7)
C54 C98 H98 120.0
C97 C98 H98 120.0
C50 C102 C72 107.9(7)
C94 C102 C50 112.1(7)
C94 C102 C72 108.1(6)
C94 C102 C183 108.6(7)
C183 C102 C50 112.0(6)
C183 C102 C72 107.9(6)
C1R C125 H125 119.4
C1R C125 C225 121.3(7)
C225 C125 H125 119.4
C1G C148 P1 120.8(6)
C1G C148 C192 115.8(7)
C192 C148 P1 123.4(5)
C64 C151 Pd5 117.0(6)
C64 C151 C84 120.0(6)
C84 C151 Pd5 123.0(5)
C2 C160 H160 120.2
C2 C160 C262 119.5(9)
C262 C160 H160 120.2
C1O C183 C102 125.1(7)
C1O C183 C192 117.0(7)
C192 C183 C102 117.7(6)
O25 C192 C148 117.7(6)
C183 C192 O25 118.0(7)
C183 C192 C148 124.2(6)
C C194 P5 116.3(6)
C262 C194 P5 123.4(6)
C262 C194 C 120.3(7)
C1R C218 P5 121.0(6)
C1R C218 C57 119.3(8)
C57 C218 P5 119.6(6)
C1G C221 C1O 121.1(7)
C1G C221 H221 119.4
C1O C221 H221 119.4
C1X C225 C125 118.8(8)
C1X C225 H225 120.6
C125 C225 H225 120.6
C75 C230 H230 120.0
C292 C230 C75 119.9(9)
C292 C230 H230 120.0
C12 C244 H244 120.1
C249 C244 C12 119.9(8)
C249 C244 H244 120.1
C1F C249 C244 120.4(8)
C1F C249 H249 119.8
C244 C249 H249 119.8
C160 C262 H262 120.1
C194 C262 C160 119.9(8)
C194 C262 H262 120.1
C29 C263 Cl2 119.1(6)
C29 C263 C64 120.8(8)
C64 C263 Cl2 120.1(7)
C29 C265 Cl 121.4(6)
C29 C265 C84 119.4(8)
C84 C265 Cl 119.2(6)
C2G C292 C230 121.0(8)
C2G C292 H292 119.5
C230 C292 H292 119.5
C1F C293 C1I 119.7(9)
C1F C293 H293 120.1
C1I C293 H293 120.1
P3 Pd7 I2 91.85(5)
P3 Pd7 P4 149.32(8)
P3 Pd7 O30 74.25(12)
P4 Pd7 I2 91.98(5)
P4 Pd7 O30 75.60(12)
O30 Pd7 I2 86.79(10)
C276 Pd7 I2 171.3(2)
C276 Pd7 P3 87.6(2)
C276 Pd7 P4 92.9(2)
C276 Pd7 O30 101.4(3)
C62 P3 Pd7 119.1(2)
C116 P3 Pd7 103.4(2)
C116 P3 C62 101.3(4)
C116 P3 C144 107.9(4)
C144 P3 Pd7 121.2(3)
C144 P3 C62 101.7(3)
C1P P4 Pd7 124.3(3)
C112 P4 Pd7 115.3(2)
C112 P4 C1P 100.0(3)
C112 P4 C252 104.5(4)
C252 P4 Pd7 104.1(3)
C252 P4 C1P 107.0(3)
C31 O134 C5 114.7(7)
C1N C1A Cl22 120.3(6)
C1N C1A C31 119.3(8)
C31 C1A Cl22 120.4(7)
C86 C1E H1E 119.9
C220 C1E H1E 119.9
C220 C1E C86 120.1(8)
C1A C1N H1N 119.7
C149 C1N C1A 120.5(7)
C149 C1N H1N 119.7
C76 C1P P4 120.6(6)
C76 C1P C220 119.6(7)
C220 C1P P4 119.7(6)
C2I C1V H1V 119.6
C2I C1V C112 120.7(8)
C112 C1V H1V 119.6
C1V C2I H2I 120.3
C1V C2I C93 119.4(8)
C93 C2I H2I 120.3
O134 C5 H5A 109.5
O134 C5 H5B 109.5
O134 C5 H5C 109.5
H5A C5 H5B 109.5
H5A C5 H5C 109.5
H5B C5 H5C 109.5
C87 O27 H27 109.5
C36 O30 Pd7 107.7(5)
C100 O30 Pd7 108.6(4)
C100 O30 C36 115.5(6)
O134 C31 C1A 118.8(7)
C276 C31 O134 119.6(7)
C276 C31 C1A 121.0(7)
H32A C32 H32B 109.5
H32A C32 H32C 109.5
H32B C32 H32C 109.5
C39 C32 H32A 109.5
C39 C32 H32B 109.5
C39 C32 H32C 109.5
C93 C35 H35 119.6
C117 C35 H35 119.6
C117 C35 C93 120.8(9)
O30 C36 C116 118.1(7)
C83 C36 O30 117.9(7)
C83 C36 C116 124.0(8)
C42 C39 C32 108.6(7)
C42 C39 C99 114.3(6)
C83 C39 C32 108.0(6)
C83 C39 C42 106.1(7)
C83 C39 C99 112.4(7)
C99 C39 C32 107.4(7)
C100 C42 C39 117.1(6)
C100 C42 C231 118.4(8)
C231 C42 C39 124.5(8)
C150 C56 H56 119.1
C150 C56 C252 121.9(8)
C252 C56 H56 119.1
C74 C62 P3 122.1(6)
C145 C62 P3 118.9(6)
C145 C62 C74 119.0(7)
C62 C74 H74 120.4
C89 C74 C62 119.1(8)
C89 C74 H74 120.4
C1P C76 H76 119.8
C1P C76 C207 120.4(8)
C207 C76 H76 119.8
C91 C79 H79 120.3
C91 C79 C108 119.5(8)
C108 C79 H79 120.3
C85 C82 H82 119.3
C85 C82 C116 121.5(8)
C116 C82 H82 119.3
C36 C83 C39 117.0(7)
C36 C83 C114 118.4(8)
C114 C83 C39 124.4(8)
C82 C85 H85 119.9
C82 C85 C114 120.3(8)
C114 C85 H85 119.9
C1E C86 H86 120.0
C1E C86 C207 120.1(8)
C207 C86 H86 120.0
O27 C87 C149 118.0(7)
O27 C87 C276 122.6(6)
C149 C87 C276 119.4(8)
C74 C89 H89 119.5
C124 C89 C74 121.1(9)
C124 C89 H89 119.5
C79 C91 H91 119.4
C79 C91 C146 121.2(8)
C146 C91 H91 119.4
C2I C93 H93 119.9
C35 C93 C2I 120.1(8)
C35 C93 H93 119.9
C39 C99 H99A 109.5
C39 C99 H99B 109.5
C39 C99 H99C 109.5
H99A C99 H99B 109.5
H99A C99 H99C 109.5
H99B C99 H99C 109.5
O30 C100 C252 119.3(7)
C42 C100 O30 117.2(7)
C42 C100 C252 123.6(7)
C124 C104 H104 120.5
C145 C104 H104 120.5
C145 C104 C124 119.1(8)
C79 C108 H108 120.4
C121 C108 C79 119.3(7)
C121 C108 H108 120.4
C1V C112 P4 117.5(6)
C117 C112 P4 123.9(6)
C117 C112 C1V 118.6(7)
C83 C114 H114 120.1
C85 C114 C83 119.7(8)
C85 C114 H114 120.1
C36 C116 P3 121.1(6)
C82 C116 P3 122.6(6)
C82 C116 C36 116.0(7)
C35 C117 C112 120.2(9)
C35 C117 H117 119.9
C112 C117 H117 119.9
C108 C121 H121 119.0
C108 C121 C144 121.9(8)
C144 C121 H121 119.0
C89 C124 C104 119.8(7)
C89 C124 H124 120.1
C104 C124 H124 120.1
C121 C144 P3 121.2(6)
C121 C144 C146 118.4(7)
C146 C144 P3 120.4(6)
C62 C145 C104 121.9(8)
C62 C145 H145 119.1
C104 C145 H145 119.1
C91 C146 C144 119.7(7)
C91 C146 H146 120.1
C144 C146 H146 120.1
C1N C149 Cl4 119.7(6)
C1N C149 C87 121.0(8)
C87 C149 Cl4 119.2(7)
C56 C150 H150 119.5
C231 C150 C56 121.0(7)
C231 C150 H150 119.5
C76 C207 H207 120.5
C86 C207 C76 119.1(8)
C86 C207 H207 120.5
C1E C220 C1P 120.7(8)
C1E C220 H220 119.6
C1P C220 H220 119.6
C42 C231 H231 120.2
C150 C231 C42 119.6(8)
C150 C231 H231 120.2
C56 C252 P4 122.6(6)
C56 C252 C100 115.4(7)
C100 C252 P4 122.0(5)
C31 C276 Pd7 115.9(6)
C31 C276 C87 118.7(7)
C87 C276 Pd7 125.3(6)
P Pd6 I3 91.84(5)
P Pd6 P2 149.05(8)
P Pd6 O21 75.32(12)
P2 Pd6 I3 91.76(5)
P2 Pd6 O21 74.23(11)
O21 Pd6 I3 86.55(9)
C109 Pd6 I3 172.0(2)
C109 Pd6 P 90.5(2)
C109 Pd6 P2 90.2(2)
C109 Pd6 O21 101.4(2)
C1C P Pd6 115.5(2)
C1C P C1T 100.4(3)
C1C P C172 103.8(4)
C1T P Pd6 122.8(3)
C1T P C172 108.6(3)
C172 P Pd6 104.3(3)
C40 P2 Pd6 103.2(2)
C40 P2 C53 100.2(4)
C53 P2 Pd6 119.6(3)
C59 P2 Pd6 123.0(3)
C59 P2 C40 107.4(4)
C59 P2 C53 100.9(3)
C60 O122 C1 115.6(6)
O122 C1 H1A 109.5
O122 C1 H1B 109.5
O122 C1 H1C 109.5
H1A C1 H1B 109.5
H1A C1 H1C 109.5
H1B C1 H1C 109.5
C2F C1B H1BA 120.4
C236 C1B H1BA 120.4
C236 C1B C2F 119.2(8)
C173 C1C P 123.7(6)
C236 C1C P 117.6(6)
C236 C1C C173 118.7(7)
C2F C1D H1D 119.8
C2F C1D C173 120.4(9)
C173 C1D H1D 119.8
C2J C1H H1H 119.5
C53 C1H H1H 119.5
C53 C1H C2J 121.1(8)
C118 C1S H1S 119.9
C118 C1S C132 120.2(8)
C132 C1S H1S 119.9
C118 C1T P 120.4(6)
C118 C1T C250 118.1(7)
C250 C1T P 121.0(6)
C41 C1W O21 116.3(6)
C172 C1W O21 119.3(7)
C172 C1W C41 124.4(7)
C101 C2C H2C 119.6
C101 C2C C141 120.7(8)
C141 C2C H2C 119.6
C1B C2F H2F 120.0
C1D C2F C1B 119.9(8)
C1D C2F H2F 120.0
C1H C2J H2J 120.3
C277 C2J C1H 119.4(8)
C277 C2J H2J 120.3
C17 C2K Cl15 119.7(6)
C17 C2K C60 119.9(8)
C60 C2K Cl15 120.4(7)
C17 C2L Cl1 119.5(6)
C17 C2L C185 120.8(8)
C185 C2L Cl1 119.8(7)
C132 C16 H16 119.9
C250 C16 H16 119.9
C250 C16 C132 120.2(8)
C2K C17 H17 120.2
C2L C17 C2K 119.5(7)
C2L C17 H17 120.2
C1W O21 Pd6 108.4(4)
C38 O21 Pd6 108.1(4)
C38 O21 C1W 115.4(5)
C73 C26 H26 119.6
C73 C26 C115 120.7(8)
C115 C26 H26 119.6
C185 O37 H37 109.5
C40 C38 O21 118.9(7)
C254 C38 O21 117.4(7)
C254 C38 C40 123.6(7)
C38 C40 P2 120.4(6)
C73 C40 P2 122.9(6)
C73 C40 C38 116.2(8)
C1W C41 C81 116.9(6)
C107 C41 C1W 116.6(7)
C107 C41 C81 126.5(8)
C130 C46 H46 119.1
C130 C46 C172 121.7(8)
C172 C46 H46 119.1
C1H C53 P2 123.6(6)
C1H C53 C197 118.5(6)
C197 C53 P2 117.8(6)
C141 C59 P2 120.7(5)
C141 C59 C198 119.3(7)
C198 C59 P2 119.9(6)
O122 C60 C2K 119.8(8)
C109 C60 O122 119.8(6)
C109 C60 C2K 120.1(7)
C101 C67 H67 119.6
C101 C67 C198 120.7(7)
C198 C67 H67 119.6
C26 C73 C40 121.7(8)
C26 C73 H73 119.2
C40 C73 H73 119.2
C41 C81 C113 107.7(7)
C41 C81 C254 106.3(7)
C176 C81 C41 113.6(6)
C176 C81 C113 108.1(7)
C176 C81 C254 113.1(7)
C254 C81 C113 107.8(6)
C2C C101 H101 119.8
C67 C101 C2C 120.3(8)
C67 C101 H101 119.8
C41 C107 H107 119.4
C41 C107 C130 121.3(8)
C130 C107 H107 119.3
C60 C109 Pd6 115.7(6)
C60 C109 C185 120.3(7)
C185 C109 Pd6 123.9(6)
C81 C113 H11A 109.5
C81 C113 H11B 109.5
C81 C113 H11C 109.5
H11A C113 H11B 109.5
H11A C113 H11C 109.5
H11B C113 H11C 109.5
C26 C115 H115 120.1
C254 C115 C26 119.8(9)
C254 C115 H115 120.1
C1S C118 C1T 121.3(8)
C1S C118 H118 119.4
C1T C118 H118 119.4
C46 C130 C107 119.6(7)
C46 C130 H130 120.2
C107 C130 H130 120.2
C1S C132 C16 119.7(8)
C1S C132 H132 120.2
C16 C132 H132 120.2
C2C C141 H141 120.4
C59 C141 C2C 119.3(7)
C59 C141 H141 120.4
C197 C165 H165 119.4
C277 C165 H165 119.4
C277 C165 C197 121.3(8)
C1W C172 P 121.9(5)
C1W C172 C46 116.1(7)
C46 C172 P 121.9(6)
C1C C173 H173 120.0
C1D C173 C1C 120.0(8)
C1D C173 H173 120.0
C81 C176 H17A 109.5
C81 C176 H17B 109.5
C81 C176 H17C 109.5
H17A C176 H17B 109.5
H17A C176 H17C 109.5
H17B C176 H17C 109.5
O37 C185 C2L 116.8(7)
O37 C185 C109 123.7(6)
C109 C185 C2L 119.5(8)
C53 C197 H197 120.1
C165 C197 C53 119.9(8)
C165 C197 H197 120.1
C59 C198 H198 120.2
C67 C198 C59 119.6(7)
C67 C198 H198 120.2
C1B C236 H236 119.1
C1C C236 C1B 121.7(8)
C1C C236 H236 119.1
C1T C250 H250 119.8
C16 C250 C1T 120.5(8)
C16 C250 H250 119.8
C38 C254 C81 116.8(7)
C38 C254 C115 117.7(8)
C115 C254 C81 125.4(8)
C2J C277 H277 120.1
C165 C277 C2J 119.8(7)
C165 C277 H277 120.1
P6 Pd8 I4 92.78(5)
P6 Pd8 O22 75.78(12)
P7 Pd8 I4 88.04(5)
P7 Pd8 P6 151.00(8)
P7 Pd8 O22 75.38(12)
O22 Pd8 I4 85.63(11)
C88 Pd8 I4 171.6(2)
C88 Pd8 P6 92.6(2)
C88 Pd8 P7 90.4(2)
C88 Pd8 O22 102.0(2)
C49 P6 Pd8 123.7(3)
C49 P6 C61 99.6(3)
C49 P6 C128 105.0(4)
C61 P6 Pd8 117.6(3)
C61 P6 C128 104.4(4)
C128 P6 Pd8 104.6(2)
C20 P7 Pd8 116.3(3)
C20 P7 C167 107.2(3)
C167 P7 Pd8 106.0(3)
C235 P7 Pd8 116.6(2)
C235 P7 C20 108.1(4)
C235 P7 C167 101.1(4)
C1M O23 H23 109.5
C1L C1K H1K 120.9
C119 C1K H1K 120.9
C119 C1K C1L 118.2(7)
C1K C1L Cl5 119.5(6)
C1K C1L C1M 120.5(8)
C1M C1L Cl5 120.0(6)
C1L C1M O23 116.2(7)
C88 C1M O23 122.0(6)
C88 C1M C1L 121.8(7)
C65 C1Q H1Q 119.7
C239 C1Q H1Q 119.7
C239 C1Q C65 120.5(7)
C95 C1U H1U 120.1
C210 C1U H1U 120.1
C210 C1U C95 119.8(7)
C7 C1Y H1Y 119.7
C20 C1Y H1Y 119.7
C20 C1Y C7 120.6(8)
C2N C1Z H1Z 120.1
C61 C1Z H1Z 120.1
C61 C1Z C2N 119.8(8)
C3 C2A H2A 119.6
C24 C2A H2A 119.6
C24 C2A C3 120.9(8)
C110 C2B H2B 120.4
C140 C2B H2B 120.4
C140 C2B C110 119.2(9)
C2E C2D H2D 120.0
C2E C2D C61 120.1(8)
C61 C2D H2D 120.0
C2D C2E H2E 119.7
C2D C2E C6 120.6(8)
C6 C2E H2E 119.7
C95 C2H C68 107.0(7)
C95 C2H C154 109.0(6)
C154 C2H C68 108.4(6)
C200 C2H C68 108.8(8)
C200 C2H C95 111.4(6)
C200 C2H C154 112.1(7)
C24 C2M H2M 119.9
C24 C2M C229 120.2(9)
C229 C2M H2M 119.9
C1Z C2N H2N 120.0
C6 C2N C1Z 120.1(9)
C6 C2N H2N 120.0
C2A C3 H3 120.2
C235 C3 C2A 119.6(8)
C235 C3 H3 120.2
C2E C6 C2N 120.2(8)
C2E C6 H6 119.9
C2N C6 H6 119.9
C1Y C7 H7 119.8
C239 C7 C1Y 120.4(9)
C239 C7 H7 119.8
C1Y C20 P7 118.4(6)
C1Y C20 C65 118.2(7)
C65 C20 P7 123.1(6)
C55 O22 Pd8 110.8(4)
C55 O22 C90 117.9(5)
C90 O22 Pd8 112.3(4)
C2A C24 H24 120.5
C2M C24 C2A 118.9(8)
C2M C24 H24 120.5
C96 C49 P6 120.8(6)
C96 C49 C189 118.1(8)
C189 C49 P6 121.1(6)
C88 C51 C119 120.2(7)
C88 C51 O169 121.7(6)
O169 C51 C119 117.9(7)
O22 C55 C128 118.8(6)
O22 C55 C154 118.8(7)
C154 C55 C128 122.3(7)
C1Z C61 P6 124.4(6)
C1Z C61 C2D 119.2(7)
C2D C61 P6 116.3(6)
C1Q C65 H65 119.9
C20 C65 C1Q 120.3(8)
C20 C65 H65 119.9
C2H C68 H68A 109.5
C2H C68 H68B 109.5
C2H C68 H68C 109.5
H68A C68 H68B 109.5
H68A C68 H68C 109.5
H68B C68 H68C 109.5
C1M C88 Pd8 124.9(6)
C1M C88 C51 117.8(7)
C51 C88 Pd8 117.3(5)
C95 C90 O22 119.0(6)
C95 C90 C167 124.1(7)
C167 C90 O22 116.7(6)
C128 C92 H92 119.2
C128 C92 C155 121.6(8)
C155 C92 H92 119.2
C1U C95 C2H 122.9(7)
C90 C95 C1U 117.6(7)
C90 C95 C2H 119.2(6)
C49 C96 H96 119.4
C110 C96 C49 121.2(8)
C110 C96 H96 119.4
C2B C110 H110 120.2
C96 C110 C2B 119.5(8)
C96 C110 H110 120.2
C1K C119 Cl3 118.2(6)
C1K C119 C51 121.5(7)
C51 C119 Cl3 120.2(6)
C55 C128 P6 121.9(6)
C92 C128 P6 120.8(6)
C92 C128 C55 117.2(7)
C2B C140 H140 119.2
C189 C140 C2B 121.7(8)
C189 C140 H140 119.2
C55 C154 C2H 118.6(7)
C175 C154 C2H 123.5(7)
C175 C154 C55 117.6(7)
C92 C155 H155 120.3
C175 C155 C92 119.4(8)
C175 C155 H155 120.3
C90 C167 P7 123.3(5)
C90 C167 C264 116.8(7)
C264 C167 P7 119.5(6)
C51 O169 C286 112.1(6)
C154 C175 H175 119.2
C155 C175 C154 121.7(7)
C155 C175 H175 119.2
C49 C189 H189 120.0
C140 C189 C49 120.1(8)
C140 C189 H189 120.0
C2H C200 H20A 109.5
C2H C200 H20B 109.5
C2H C200 H20C 109.5
H20A C200 H20B 109.5
H20A C200 H20C 109.5
H20B C200 H20C 109.5
C1U C210 H210 119.1
C264 C210 C1U 121.7(7)
C264 C210 H210 119.1
C2M C229 H229 119.0
C235 C229 C2M 121.9(8)
C235 C229 H229 119.0
C3 C235 P7 119.7(6)
C229 C235 P7 121.1(6)
C229 C235 C3 118.5(8)
C1Q C239 H239 120.1
C7 C239 C1Q 119.8(8)
C7 C239 H239 120.1
C167 C264 H264 120.1
C210 C264 C167 119.9(7)
C210 C264 H264 120.1
O169 C286 H28A 109.5
O169 C286 H28B 109.5
O169 C286 H28C 109.5
H28A C286 H28B 109.5
H28A C286 H28C 109.5
H28B C286 H28C 109.5

loop_
_geom_bond_atom_site_label_1
_geom_bond_atom_site_label_2
_geom_bond_distance
I1 Pd5 2.6960(7)
Pd5 P1 2.305(2)
Pd5 P5 2.286(2)
Pd5 O25 2.664(5)
Pd5 C151 2.010(7)
Cl C265 1.716(9)
Cl2 C263 1.734(8)
P1 C12 1.815(8)
P1 C28 1.821(8)
P1 C148 1.821(8)
P5 C69 1.837(8)
P5 C194 1.807(7)
P5 C218 1.825(8)
O71 C4 1.432(10)
O71 C64 1.364(10)
C H 0.9300
C C1J 1.388(10)
C C194 1.401(11)
C1F H1F 0.9300
C1F C249 1.362(11)
C1F C293 1.376(12)
C1G H1G 0.9300
C1G C148 1.388(9)
C1G C221 1.367(11)
C1I H1I 0.9300
C1I C12 1.376(11)
C1I C293 1.392(11)
C1J H1J 0.9300
C1J C2 1.372(13)
C1O H1O 0.9300
C1O C183 1.387(10)
C1O C221 1.378(11)
C1R H1R 0.9300
C1R C125 1.378(11)
C1R C218 1.388(10)
C1X H1X 0.9300
C1X C57 1.374(12)
C1X C225 1.377(11)
C2 H2 0.9300
C2 C160 1.387(13)
C2G H2G 0.9300
C2G C33 1.412(11)
C2G C292 1.349(13)
C4 H4A 0.9600
C4 H4B 0.9600
C4 H4C 0.9600
C12 C244 1.399(11)
O18 H18 0.8200
O18 C84 1.350(9)
O25 C48 1.385(9)
O25 C192 1.393(8)
C28 C33 1.393(10)
C28 C75 1.385(12)
C29 H29 0.9300
C29 C263 1.366(12)
C29 C265 1.387(11)
C33 H33 0.9300
C48 C69 1.399(10)
C48 C94 1.394(10)
C50 H50A 0.9600
C50 H50B 0.9600
C50 H50C 0.9600
C50 C102 1.538(10)
C54 H54 0.9300
C54 C94 1.386(11)
C54 C98 1.380(11)
C57 H57 0.9300
C57 C218 1.398(11)
C64 C151 1.388(10)
C64 C263 1.395(10)
C69 C97 1.395(11)
C72 H72A 0.9600
C72 H72B 0.9600
C72 H72C 0.9600
C72 C102 1.545(11)
C75 H75 0.9300
C75 C230 1.395(11)
C84 C151 1.395(11)
C84 C265 1.401(10)
C94 C102 1.504(10)
C97 H97 0.9300
C97 C98 1.380(11)
C98 H98 0.9300
C102 C183 1.524(11)
C125 H125 0.9300
C125 C225 1.381(12)
C148 C192 1.396(11)
C160 H160 0.9300
C160 C262 1.389(11)
C183 C192 1.388(10)
C194 C262 1.375(12)
C221 H221 0.9300
C225 H225 0.9300
C230 H230 0.9300
C230 C292 1.377(12)
C244 H244 0.9300
C244 C249 1.388(10)
C249 H249 0.9300
C262 H262 0.9300
C292 H292 0.9300
C293 H293 0.9300
I2 Pd7 2.6881(7)
Pd7 P3 2.285(2)
Pd7 P4 2.310(2)
Pd7 O30 2.678(6)
Pd7 C276 2.012(7)
Cl4 C149 1.744(8)
Cl22 C1A 1.730(8)
P3 C62 1.828(7)
P3 C116 1.801(8)
P3 C144 1.815(8)
P4 C1P 1.829(8)
P4 C112 1.804(8)
P4 C252 1.828(9)
O134 C5 1.386(11)
O134 C31 1.385(9)
C1A C1N 1.371(11)
C1A C31 1.387(10)
C1E H1E 0.9300
C1E C86 1.374(12)
C1E C220 1.362(11)
C1N H1N 0.9300
C1N C149 1.354(12)
C1P C76 1.366(11)
C1P C220 1.381(11)
C1V H1V 0.9300
C1V C2I 1.376(11)
C1V C112 1.412(11)
C2I H2I 0.9300
C2I C93 1.382(13)
C5 H5A 0.9600
C5 H5B 0.9600
C5 H5C 0.9600
O27 H27 0.8200
O27 C87 1.357(10)
O30 C36 1.400(9)
O30 C100 1.396(8)
C31 C276 1.379(11)
C32 H32A 0.9600
C32 H32B 0.9600
C32 H32C 0.9600
C32 C39 1.559(10)
C35 H35 0.9300
C35 C93 1.378(13)
C35 C117 1.374(12)
C36 C83 1.362(11)
C36 C116 1.400(11)
C39 C42 1.522(11)
C39 C83 1.512(12)
C39 C99 1.524(11)
C42 C100 1.371(11)
C42 C231 1.397(10)
C56 H56 0.9300
C56 C150 1.378(12)
C56 C252 1.390(10)
C62 C74 1.389(12)
C62 C145 1.369(10)
C74 H74 0.9300
C74 C89 1.384(10)
C76 H76 0.9300
C76 C207 1.392(11)
C79 H79 0.9300
C79 C91 1.370(11)
C79 C108 1.394(12)
C82 H82 0.9300
C82 C85 1.384(11)
C82 C116 1.398(11)
C83 C114 1.401(11)
C85 H85 0.9300
C85 C114 1.385(11)
C86 H86 0.9300
C86 C207 1.385(11)
C87 C149 1.384(10)
C87 C276 1.395(10)
C89 H89 0.9300
C89 C124 1.370(12)
C91 H91 0.9300
C91 C146 1.373(12)
C93 H93 0.9300
C99 H99A 0.9600
C99 H99B 0.9600
C99 H99C 0.9600
C100 C252 1.402(11)
C104 H104 0.9300
C104 C124 1.378(12)
C104 C145 1.375(10)
C108 H108 0.9300
C108 C121 1.359(11)
C112 C117 1.380(12)
C114 H114 0.9300
C117 H117 0.9300
C121 H121 0.9300
C121 C144 1.385(10)
C124 H124 0.9300
C144 C146 1.393(11)
C145 H145 0.9300
C146 H146 0.9300
C150 H150 0.9300
C150 C231 1.359(12)
C207 H207 0.9300
C220 H220 0.9300
C231 H231 0.9300
I3 Pd6 2.6769(7)
Pd6 P 2.3006(19)
Pd6 P2 2.3107(19)
Pd6 O21 2.677(5)
Pd6 C109 2.008(7)
Cl1 C2L 1.737(8)
Cl15 C2K 1.739(9)
P C1C 1.813(7)
P C1T 1.813(7)
P C172 1.837(8)
P2 C40 1.818(8)
P2 C53 1.827(7)
P2 C59 1.805(8)
O122 C1 1.418(9)
O122 C60 1.390(9)
C1 H1A 0.9600
C1 H1B 0.9600
C1 H1C 0.9600
C1B H1BA 0.9300
C1B C2F 1.400(12)
C1B C236 1.372(10)
C1C C173 1.402(12)
C1C C236 1.372(11)
C1D H1D 0.9300
C1D C2F 1.367(12)
C1D C173 1.385(11)
C1H H1H 0.9300
C1H C2J 1.405(10)
C1H C53 1.372(11)
C1S H1S 0.9300
C1S C118 1.370(11)
C1S C132 1.373(11)
C1T C118 1.389(11)
C1T C250 1.398(10)
C1W O21 1.404(8)
C1W C41 1.394(11)
C1W C172 1.378(11)
C2C H2C 0.9300
C2C C101 1.374(11)
C2C C141 1.401(11)
C2F H2F 0.9300
C2J H2J 0.9300
C2J C277 1.378(11)
C2K C17 1.381(12)
C2K C60 1.401(10)
C2L C17 1.371(12)
C2L C185 1.392(10)
C16 H16 0.9300
C16 C132 1.389(12)
C16 C250 1.374(11)
C17 H17 0.9300
O21 C38 1.402(9)
C26 H26 0.9300
C26 C73 1.360(12)
C26 C115 1.390(12)
O37 H37 0.8200
O37 C185 1.352(10)
C38 C40 1.399(11)
C38 C254 1.376(11)
C40 C73 1.378(11)
C41 C81 1.512(11)
C41 C107 1.375(10)
C46 H46 0.9300
C46 C130 1.373(12)
C46 C172 1.392(10)
C53 C197 1.397(10)
C59 C141 1.388(11)
C59 C198 1.401(10)
C60 C109 1.366(11)
C67 H67 0.9300
C67 C101 1.352(11)
C67 C198 1.398(11)
C73 H73 0.9300
C81 C113 1.548(10)
C81 C176 1.504(12)
C81 C254 1.513(11)
C101 H101 0.9300
C107 H107 0.9300
C107 C130 1.390(11)
C109 C185 1.380(11)
C113 H11A 0.9600
C113 H11B 0.9600
C113 H11C 0.9600
C115 H115 0.9300
C115 C254 1.380(11)
C118 H118 0.9300
C130 H130 0.9300
C132 H132 0.9300
C141 H141 0.9300
C165 H165 0.9300
C165 C197 1.387(10)
C165 C277 1.360(12)
C173 H173 0.9300
C176 H17A 0.9600
C176 H17B 0.9600
C176 H17C 0.9600
C197 H197 0.9300
C198 H198 0.9300
C236 H236 0.9300
C250 H250 0.9300
C277 H277 0.9300
I4 Pd8 2.6758(7)
Pd8 P6 2.309(2)
Pd8 P7 2.290(2)
Pd8 O22 2.645(5)
Pd8 C88 2.017(7)
Cl3 C119 1.747(8)
Cl5 C1L 1.748(8)
P6 C49 1.825(9)
P6 C61 1.829(7)
P6 C128 1.846(8)
P7 C20 1.824(8)
P7 C167 1.827(8)
P7 C235 1.818(8)
O23 H23 0.8200
O23 C1M 1.385(9)
C1K H1K 0.9300
C1K C1L 1.375(11)
C1K C119 1.359(11)
C1L C1M 1.384(10)
C1M C88 1.364(11)
C1Q H1Q 0.9300
C1Q C65 1.383(11)
C1Q C239 1.354(12)
C1U H1U 0.9300
C1U C95 1.398(10)
C1U C210 1.376(11)
C1Y H1Y 0.9300
C1Y C7 1.395(12)
C1Y C20 1.361(11)
C1Z H1Z 0.9300
C1Z C2N 1.392(11)
C1Z C61 1.369(12)
C2A H2A 0.9300
C2A C3 1.396(11)
C2A C24 1.376(12)
C2B H2B 0.9300
C2B C110 1.391(12)
C2B C140 1.367(12)
C2D H2D 0.9300
C2D C2E 1.360(10)
C2D C61 1.398(11)
C2E H2E 0.9300
C2E C6 1.363(13)
C2H C68 1.560(11)
C2H C95 1.517(11)
C2H C154 1.524(11)
C2H C200 1.513(11)
C2M H2M 0.9300
C2M C24 1.363(11)
C2M C229 1.375(11)
C2N H2N 0.9300
C2N C6 1.364(13)
C3 H3 0.9300
C3 C235 1.378(11)
C6 H6 0.9300
C7 H7 0.9300
C7 C239 1.337(12)
C20 C65 1.377(10)
O22 C55 1.380(9)
O22 C90 1.391(8)
C24 H24 0.9300
C49 C96 1.386(11)
C49 C189 1.400(10)
C51 C88 1.382(11)
C51 C119 1.398(10)
C51 O169 1.390(9)
C55 C128 1.393(10)
C55 C154 1.386(10)
C65 H65 0.9300
C68 H68A 0.9600
C68 H68B 0.9600
C68 H68C 0.9600
C90 C95 1.368(10)
C90 C167 1.388(10)
C92 H92 0.9300
C92 C128 1.378(11)
C92 C155 1.386(11)
C96 H96 0.9300
C96 C110 1.378(12)
C110 H110 0.9300
C140 H140 0.9300
C140 C189 1.362(12)
C154 C175 1.385(11)
C155 H155 0.9300
C155 C175 1.358(11)
C167 C264 1.408(10)
O169 C286 1.430(10)
C175 H175 0.9300
C189 H189 0.9300
C200 H20A 0.9600
C200 H20B 0.9600
C200 H20C 0.9600
C210 H210 0.9300
C210 C264 1.372(11)
C229 H229 0.9300
C229 C235 1.368(12)
C239 H239 0.9300
C264 H264 0.9300
C286 H28A 0.9600
C286 H28B 0.9600
C286 H28C 0.9600

loop_
_geom_torsion_atom_site_label_1
_geom_torsion_atom_site_label_2
_geom_torsion_atom_site_label_3
_geom_torsion_atom_site_label_4
_geom_torsion
Pd5 P1 C12 C1I 23.7(7)
Pd5 P1 C12 C244 -154.4(5)
Pd5 P1 C28 C33 68.8(6)
Pd5 P1 C28 C75 -107.6(6)
Pd5 P1 C148 C1G -153.6(6)
Pd5 P1 C148 C192 28.8(7)
Pd5 P5 C69 C48 -24.1(7)
Pd5 P5 C69 C97 158.6(6)
Pd5 P5 C194 C -77.6(7)
Pd5 P5 C194 C262 99.1(7)
Pd5 P5 C218 C1R 170.7(5)
Pd5 P5 C218 C57 -6.9(7)
Pd5 O25 C48 C69 21.4(7)
Pd5 O25 C48 C94 -159.6(5)
Pd5 O25 C192 C148 -20.1(8)
Pd5 O25 C192 C183 159.6(6)
P1 C12 C244 C249 178.9(5)
P1 C28 C33 C2G -176.8(6)
P1 C28 C75 C230 177.3(6)
P1 C148 C192 O25 -4.1(10)
P1 C148 C192 C183 176.3(6)
P5 C69 C97 C98 -179.0(6)
P5 C194 C262 C160 -178.9(7)
O71 C64 C151 Pd5 -5.5(9)
O71 C64 C151 C84 173.9(7)
O71 C64 C263 Cl2 4.2(11)
O71 C64 C263 C29 -175.9(7)
C C1J C2 C160 -0.7(14)
C C194 C262 C160 -2.4(13)
C1G C148 C192 O25 178.2(7)
C1G C148 C192 C183 -1.4(12)
C1I C12 C244 C249 0.7(10)
C1J C C194 P5 179.9(6)
C1J C C194 C262 3.1(12)
C1J C2 C160 C262 1.5(14)
C1O C183 C192 O25 180.0(7)
C1O C183 C192 C148 -0.4(12)
C1R C125 C225 C1X 1.0(10)
C1X C57 C218 P5 179.9(5)
C1X C57 C218 C1R 2.2(10)
C2 C160 C262 C194 0.1(13)
C4 O71 C64 C151 90.5(9)
C4 O71 C64 C263 -93.3(8)
C12 P1 C28 C33 -68.4(6)
C12 P1 C28 C75 115.2(6)
C12 P1 C148 C1G -23.5(8)
C12 P1 C148 C192 158.9(7)
C12 C1I C293 C1F 0.6(11)
C12 C244 C249 C1F 1.5(10)
O18 C84 C151 Pd5 0.9(10)
O18 C84 C151 C64 -178.5(7)
O18 C84 C265 Cl -1.2(10)
O18 C84 C265 C29 178.9(7)
O25 C48 C69 P5 -0.2(9)
O25 C48 C69 C97 177.2(6)
O25 C48 C94 C54 -179.0(6)
O25 C48 C94 C102 -4.4(9)
C28 P1 C12 C1I 158.3(6)
C28 P1 C12 C244 -19.8(6)
C28 P1 C148 C1G 83.4(7)
C28 P1 C148 C192 -94.2(7)
C28 C75 C230 C292 -2.6(12)
C33 C2G C292 C230 -2.8(13)
C33 C28 C75 C230 1.0(11)
C48 O25 C192 C148 -145.7(7)
C48 O25 C192 C183 34.0(10)
C48 C69 C97 C98 3.5(11)
C48 C94 C102 C50 162.3(7)
C48 C94 C102 C72 -78.8(8)
C48 C94 C102 C183 38.0(8)
C50 C102 C183 C1O 22.4(11)
C50 C102 C183 C192 -162.3(7)
C54 C94 C102 C50 -23.5(10)
C54 C94 C102 C72 95.4(8)
C54 C94 C102 C183 -147.8(7)
C57 C1X C225 C125 -1.4(11)
C69 P5 C194 C 168.3(6)
C69 P5 C194 C262 -15.1(8)
C69 P5 C218 C1R -69.8(6)
C69 P5 C218 C57 112.6(6)
C69 C48 C94 C54 -0.1(11)
C69 C48 C94 C102 174.6(7)
C69 C97 C98 C54 -3.5(11)
C72 C102 C183 C1O -96.3(8)
C72 C102 C183 C192 79.0(9)
C75 C28 C33 C2G -0.3(11)
C75 C230 C292 C2G 3.5(13)
C94 C48 C69 P5 -179.2(6)
C94 C48 C69 C97 -1.8(11)
C94 C54 C98 C97 1.5(11)
C94 C102 C183 C1O 146.8(8)
C94 C102 C183 C192 -37.9(9)
C98 C54 C94 C48 0.3(11)
C98 C54 C94 C102 -174.0(7)
C102 C183 C192 O25 4.3(11)
C102 C183 C192 C148 -176.0(7)
C125 C1R C218 P5 179.7(5)
C125 C1R C218 C57 -2.6(10)
C148 P1 C12 C1I -94.3(6)
C148 P1 C12 C244 87.6(6)
C148 P1 C28 C33 -178.9(6)
C148 P1 C28 C75 4.7(7)
C148 C1G C221 C1O 1.2(14)
C151 C64 C263 Cl2 -179.5(6)
C151 C64 C263 C29 0.4(12)
C151 C84 C265 Cl 176.8(6)
C151 C84 C265 C29 -3.0(12)
C183 C1O C221 C1G -3.1(13)
C192 O25 C48 C69 146.9(7)
C192 O25 C48 C94 -34.0(9)
C194 P5 C69 C48 99.6(6)
C194 P5 C69 C97 -77.8(7)
C194 P5 C218 C1R 38.2(6)
C194 P5 C218 C57 -139.4(6)
C194 C C1J C2 -1.6(13)
C218 P5 C69 C48 -154.3(6)
C218 P5 C69 C97 28.4(7)
C218 P5 C194 C 57.3(7)
C218 P5 C194 C262 -126.1(7)
C218 C1R C125 C225 1.1(11)
C221 C1G C148 P1 -176.8(7)
C221 C1G C148 C192 1.0(12)
C221 C1O C183 C102 177.9(8)
C221 C1O C183 C192 2.6(12)
C225 C1X C57 C218 -0.2(11)
C249 C1F C293 C1I 1.6(12)
C263 C29 C265 Cl -178.7(7)
C263 C29 C265 C84 1.1(13)
C263 C64 C151 Pd5 178.3(6)
C263 C64 C151 C84 -2.3(11)
C265 C29 C263 Cl2 -179.9(7)
C265 C29 C263 C64 0.2(13)
C265 C84 C151 Pd5 -177.0(6)
C265 C84 C151 C64 3.6(11)
C292 C2G C33 C28 1.1(12)
C293 C1F C249 C244 -2.6(11)
C293 C1I C12 P1 -179.9(6)
C293 C1I C12 C244 -1.7(11)
Pd7 P3 C62 C74 -104.8(6)
Pd7 P3 C62 C145 75.8(7)
Pd7 P3 C116 C36 36.2(6)
Pd7 P3 C116 C82 -150.6(6)
Pd7 P3 C144 C121 -168.7(5)
Pd7 P3 C144 C146 9.7(8)
Pd7 P4 C1P C76 -11.3(8)
Pd7 P4 C1P C220 163.7(5)
Pd7 P4 C112 C1V -71.6(6)
Pd7 P4 C112 C117 106.0(6)
Pd7 P4 C252 C56 152.9(6)
Pd7 P4 C252 C100 -27.0(7)
Pd7 O30 C36 C83 161.0(5)
Pd7 O30 C36 C116 -20.1(6)
Pd7 O30 C100 C42 -159.1(5)
Pd7 O30 C100 C252 20.5(8)
Cl22 C1A C1N C149 179.1(6)
Cl22 C1A C31 O134 -9.2(10)
Cl22 C1A C31 C276 179.6(6)
P3 C62 C74 C89 -179.5(6)
P3 C62 C145 C104 178.8(6)
P3 C144 C146 C91 -179.4(7)
P4 C1P C76 C207 175.3(6)
P4 C1P C220 C1E -175.0(6)
P4 C112 C117 C35 -175.3(6)
O134 C31 C276 Pd7 9.0(9)
O134 C31 C276 C87 -168.2(7)
C1A C1N C149 Cl4 -179.0(6)
C1A C1N C149 C87 -0.3(12)
C1A C31 C276 Pd7 -179.9(6)
C1A C31 C276 C87 2.9(11)
C1E C86 C207 C76 2.2(13)
C1N C1A C31 O134 169.3(7)
C1N C1A C31 C276 -1.9(12)
C1P P4 C112 C1V 64.1(6)
C1P P4 C112 C117 -118.2(7)
C1P P4 C252 C56 19.7(8)
C1P P4 C252 C100 -160.2(6)
C1P C76 C207 C86 -1.4(13)
C1V C2I C93 C35 2.8(12)
C1V C112 C117 C35 2.3(12)
C2I C1V C112 P4 174.6(6)
C2I C1V C112 C117 -3.1(11)
C5 O134 C31 C1A 89.0(9)
C5 O134 C31 C276 -99.7(9)
O27 C87 C149 Cl4 0.2(10)
O27 C87 C149 C1N -178.5(7)
O27 C87 C276 Pd7 0.4(10)
O27 C87 C276 C31 177.3(7)
O30 C36 C83 C39 4.2(9)
O30 C36 C83 C114 180.0(6)
O30 C36 C116 P3 -8.4(9)
O30 C36 C116 C82 178.1(6)
O30 C100 C252 P4 2.3(10)
O30 C100 C252 C56 -177.6(6)
C31 C1A C1N C149 0.5(12)
C32 C39 C42 C100 -71.2(9)
C32 C39 C42 C231 106.3(9)
C32 C39 C83 C36 72.8(9)
C32 C39 C83 C114 -102.7(8)
C36 O30 C100 C42 -38.0(9)
C36 O30 C100 C252 141.7(7)
C36 C83 C114 C85 2.1(10)
C39 C42 C100 O30 -6.2(10)
C39 C42 C100 C252 174.1(7)
C39 C42 C231 C150 -175.2(7)
C39 C83 C114 C85 177.5(6)
C42 C39 C83 C36 -43.4(8)
C42 C39 C83 C114 141.1(7)
C42 C100 C252 P4 -178.1(6)
C42 C100 C252 C56 2.1(11)
C56 C150 C231 C42 0.2(12)
C62 P3 C116 C36 -87.7(6)
C62 P3 C116 C82 85.4(7)
C62 P3 C144 C121 -33.7(7)
C62 P3 C144 C146 144.8(7)
C62 C74 C89 C124 1.1(13)
C74 C62 C145 C104 -0.7(12)
C74 C89 C124 C104 -1.4(13)
C76 C1P C220 C1E 0.1(12)
C79 C91 C146 C144 1.9(14)
C79 C108 C121 C144 -0.7(12)
C82 C85 C114 C83 -3.1(10)
C83 C36 C116 P3 170.5(5)
C83 C36 C116 C82 -3.0(10)
C83 C39 C42 C100 44.6(9)
C83 C39 C42 C231 -137.8(8)
C85 C82 C116 P3 -171.5(6)
C85 C82 C116 C36 1.9(10)
C86 C1E C220 C1P 0.7(13)
C91 C79 C108 C121 1.7(13)
C93 C35 C117 C112 1.0(14)
C99 C39 C42 C100 169.0(7)
C99 C39 C42 C231 -13.4(11)
C99 C39 C83 C36 -169.0(6)
C99 C39 C83 C114 15.6(10)
C100 O30 C36 C83 39.4(9)
C100 O30 C36 C116 -141.7(7)
C100 C42 C231 C150 2.4(12)
C108 C79 C91 C146 -2.3(14)
C108 C121 C144 P3 178.8(6)
C108 C121 C144 C146 0.3(12)
C112 P4 C1P C76 -141.5(7)
C112 P4 C1P C220 33.5(7)
C112 P4 C252 C56 -85.8(7)
C112 P4 C252 C100 94.4(7)
C112 C1V C2I C93 0.6(11)
C116 P3 C62 C74 7.7(7)
C116 P3 C62 C145 -171.7(6)
C116 P3 C144 C121 72.4(7)
C116 P3 C144 C146 -109.1(7)
C116 C36 C83 C39 -174.7(6)
C116 C36 C83 C114 1.1(10)
C116 C82 C85 C114 1.0(11)
C117 C35 C93 C2I -3.6(14)
C121 C144 C146 C91 -0.8(12)
C124 C104 C145 C62 0.4(12)
C144 P3 C62 C74 118.9(7)
C144 P3 C62 C145 -60.5(7)
C144 P3 C116 C36 165.9(5)
C144 P3 C116 C82 -21.0(7)
C145 C62 C74 C89 -0.1(12)
C145 C104 C124 C89 0.7(12)
C149 C87 C276 Pd7 -179.6(6)
C149 C87 C276 C31 -2.7(11)
C150 C56 C252 P4 -179.2(6)
C150 C56 C252 C100 0.6(11)
C220 C1E C86 C207 -1.9(13)
C220 C1P C76 C207 0.3(12)
C231 C42 C100 O30 176.0(7)
C231 C42 C100 C252 -3.6(12)
C252 P4 C1P C76 109.8(7)
C252 P4 C1P C220 -75.2(7)
C252 P4 C112 C1V 174.7(5)
C252 P4 C112 C117 -7.6(7)
C252 C56 C150 C231 -1.7(13)
C276 C87 C149 Cl4 -179.9(6)
C276 C87 C149 C1N 1.4(11)
Pd6 P C1C C173 105.1(6)
Pd6 P C1C C236 -72.4(6)
Pd6 P C1T C118 -4.7(8)
Pd6 P C1T C250 167.1(5)
Pd6 P C172 C1W -27.2(7)
Pd6 P C172 C46 152.2(6)
Pd6 P2 C40 C38 36.4(6)
Pd6 P2 C40 C73 -152.1(6)
Pd6 P2 C53 C1H -113.7(6)
Pd6 P2 C53 C197 68.6(6)
Pd6 P2 C59 C141 13.9(8)
Pd6 P2 C59 C198 -164.9(5)
Pd6 O21 C38 C40 -19.3(7)
Pd6 O21 C38 C254 162.7(5)
Pd6 C109 C185 C2L -174.0(6)
Pd6 C109 C185 O37 5.3(10)
Cl1 C2L C17 C2K 179.5(6)
Cl1 C2L C185 O37 0.2(10)
Cl1 C2L C185 C109 179.6(6)
Cl15 C2K C17 C2L -179.3(6)
Cl15 C2K C60 O122 6.9(11)
Cl15 C2K C60 C109 -179.2(6)
P C1C C173 C1D -179.2(5)
P C1C C236 C1B 179.0(5)
P C1T C118 C1S 172.1(6)
P C1T C250 C16 -172.8(6)
P2 C40 C73 C26 -172.1(6)
P2 C53 C197 C165 175.9(6)
P2 C59 C141 C2C -178.2(6)
P2 C59 C198 C67 178.7(6)
O122 C60 C109 Pd6 -12.2(9)
O122 C60 C109 C185 172.7(7)
C1 O122 C60 C2K -80.0(10)
C1 O122 C60 C109 106.1(8)
C1C P C1T C118 -134.5(7)
C1C P C1T C250 37.3(7)
C1C P C172 C1W 94.2(7)
C1C P C172 C46 -86.5(7)
C1H C2J C277 C165 -0.5(12)
C1H C53 C197 C165 -1.9(11)
C1T P C1C C173 -120.6(6)
C1T P C1C C236 61.9(6)
C1T P C172 C1W -159.6(6)
C1T P C172 C46 19.7(8)
C1W O21 C38 C40 -140.9(6)
C1W O21 C38 C254 41.1(8)
C1W C41 C81 C113 -69.9(9)
C1W C41 C81 C176 170.4(7)
C1W C41 C81 C254 45.4(9)
C1W C41 C107 C130 3.0(11)
C2F C1B C236 C1C -1.8(11)
C2F C1D C173 C1C 2.6(11)
C2J C1H C53 P2 -176.0(6)
C2J C1H C53 C197 1.6(12)
C2K C60 C109 Pd6 173.9(6)
C2K C60 C109 C185 -1.2(11)
C17 C2K C60 O122 -173.7(7)
C17 C2K C60 C109 0.2(12)
C17 C2L C185 O37 -178.5(7)
C17 C2L C185 C109 0.9(12)
O21 C1W C41 C81 -6.1(10)
O21 C1W C41 C107 175.9(7)
O21 C1W C172 P 1.9(10)
O21 C1W C172 C46 -177.4(6)
O21 C38 C40 P2 -9.3(9)
O21 C38 C40 C73 178.6(6)
O21 C38 C254 C81 3.5(9)
O21 C38 C254 C115 -178.2(6)
C26 C115 C254 C38 -0.6(10)
C26 C115 C254 C81 177.6(6)
C38 C40 C73 C26 -0.2(10)
C40 P2 C53 C1H -2.1(7)
C40 P2 C53 C197 -179.8(6)
C40 P2 C59 C141 -105.3(7)
C40 P2 C59 C198 76.0(7)
C40 C38 C254 C81 -174.5(6)
C40 C38 C254 C115 3.9(10)
C41 C1W O21 Pd6 -160.8(5)
C41 C1W O21 C38 -39.4(9)
C41 C1W C172 P -176.1(6)
C41 C1W C172 C46 4.6(11)
C41 C81 C254 C38 -44.1(8)
C41 C81 C254 C115 137.7(7)
C41 C107 C130 C46 1.2(12)
C53 P2 C40 C38 -87.6(6)
C53 P2 C40 C73 84.0(7)
C53 P2 C59 C141 150.3(7)
C53 P2 C59 C198 -28.4(7)
C53 C1H C2J C277 -0.4(12)
C59 P2 C40 C38 167.6(5)
C59 P2 C40 C73 -20.9(7)
C59 P2 C53 C1H 108.0(7)
C59 P2 C53 C197 -69.7(6)
C60 C2K C17 C2L 1.3(12)
C60 C109 C185 C2L 0.7(11)
C60 C109 C185 O37 180.0(7)
C73 C26 C115 C254 -2.9(11)
C81 C41 C107 C130 -174.8(8)
C101 C2C C141 C59 -1.5(13)
C101 C67 C198 C59 0.6(12)
C107 C41 C81 C113 107.9(9)
C107 C41 C81 C176 -11.8(12)
C107 C41 C81 C254 -136.8(8)
C113 C81 C254 C38 71.2(8)
C113 C81 C254 C115 -107.1(8)
C115 C26 C73 C40 3.4(11)
C118 C1S C132 C16 1.4(12)
C118 C1T C250 C16 -0.9(11)
C130 C46 C172 P -179.3(6)
C130 C46 C172 C1W 0.0(11)
C132 C1S C118 C1T -0.3(12)
C132 C16 C250 C1T 2.0(12)
C141 C2C C101 C67 2.0(13)
C141 C59 C198 C67 -0.1(11)
C172 P C1C C173 -8.3(7)
C172 P C1C C236 174.1(5)
C172 P C1T C118 117.0(7)
C172 P C1T C250 -71.3(7)
C172 C1W O21 Pd6 21.1(8)
C172 C1W O21 C38 142.5(7)
C172 C1W C41 C81 171.9(7)
C172 C1W C41 C107 -6.1(11)
C172 C46 C130 C107 -2.8(12)
C173 C1C C236 C1B 1.3(10)
C173 C1D C2F C1B -3.1(12)
C176 C81 C254 C38 -169.4(6)
C176 C81 C254 C115 12.4(10)
C185 C2L C17 C2K -1.8(12)
C197 C165 C277 C2J 0.2(13)
C198 C59 C141 C2C 0.5(12)
C198 C67 C101 C2C -1.5(13)
C236 C1B C2F C1D 2.7(11)
C236 C1C C173 C1D -1.6(10)
C250 C1T C118 C1S 0.0(12)
C250 C16 C132 C1S -2.2(12)
C254 C38 C40 P2 168.6(6)
C254 C38 C40 C73 -3.5(10)
C277 C165 C197 C53 1.0(12)
Pd8 P6 C49 C96 -9.1(7)
Pd8 P6 C49 C189 169.4(5)
Pd8 P6 C61 C1Z 111.7(7)
Pd8 P6 C61 C2D -72.8(7)
Pd8 P6 C128 C55 -21.1(7)
Pd8 P6 C128 C92 158.2(6)
Pd8 P7 C20 C1Y -69.4(8)
Pd8 P7 C20 C65 104.2(7)
Pd8 P7 C167 C90 18.5(7)
Pd8 P7 C167 C264 -168.7(6)
Pd8 P7 C235 C3 75.3(6)
Pd8 P7 C235 C229 -94.7(6)
Pd8 O22 C55 C128 21.0(7)
Pd8 O22 C55 C154 -162.4(5)
Pd8 O22 C90 C95 165.8(6)
Pd8 O22 C90 C167 -18.8(8)
Cl5 C1L C1M O23 1.4(9)
Cl5 C1L C1M C88 -179.1(6)
P6 C49 C96 C110 -177.4(6)
P6 C49 C189 C140 176.4(6)
P7 C20 C65 C1Q -176.1(7)
P7 C167 C264 C210 -176.1(6)
O23 C1M C88 Pd8 -1.6(10)
O23 C1M C88 C51 175.7(6)
C1K C1L C1M O23 -177.0(6)
C1K C1L C1M C88 2.5(11)
C1L C1K C119 Cl3 176.3(6)
C1L C1K C119 C51 -0.9(11)
C1L C1M C88 Pd8 178.9(5)
C1L C1M C88 C51 -3.8(11)
C1U C210 C264 C167 0.5(13)
C1Y C7 C239 C1Q -3.4(18)
C1Y C20 C65 C1Q -2.6(14)
C1Z C2N C6 C2E 2.4(15)
C2A C3 C235 P7 -170.2(6)
C2A C3 C235 C229 0.1(11)
C2B C140 C189 C49 2.3(12)
C2D C2E C6 C2N -0.5(15)
C2E C2D C61 P6 -172.9(7)
C2E C2D C61 C1Z 2.9(13)
C2H C154 C175 C155 -172.0(7)
C2M C229 C235 P7 169.2(6)
C2M C229 C235 C3 -1.0(12)
C2N C1Z C61 P6 174.4(7)
C2N C1Z C61 C2D -1.1(13)
C3 C2A C24 C2M -2.1(12)
C7 C1Y C20 P7 176.6(9)
C7 C1Y C20 C65 2.8(16)
C20 P7 C167 C90 143.4(7)
C20 P7 C167 C264 -43.8(7)
C20 P7 C235 C3 -58.0(7)
C20 P7 C235 C229 132.0(6)
C20 C1Y C7 C239 0.2(19)
O22 C55 C128 P6 -1.5(9)
O22 C55 C128 C92 179.1(6)
O22 C55 C154 C2H -5.2(10)
O22 C55 C154 C175 179.9(6)
O22 C90 C95 C1U 172.9(7)
O22 C90 C95 C2H -2.3(11)
O22 C90 C167 P7 1.6(10)
O22 C90 C167 C264 -171.4(7)
C24 C2A C3 C235 1.5(13)
C24 C2M C229 C235 0.4(13)
C49 P6 C61 C1Z -112.0(8)
C49 P6 C61 C2D 63.5(7)
C49 P6 C128 C55 -152.8(6)
C49 P6 C128 C92 26.6(7)
C49 C96 C110 C2B -0.3(11)
C55 O22 C90 C95 35.3(10)
C55 O22 C90 C167 -149.4(7)
C55 C154 C175 C155 2.7(11)
C61 P6 C49 C96 -141.7(6)
C61 P6 C49 C189 36.8(7)
C61 P6 C128 C55 103.0(6)
C61 P6 C128 C92 -77.6(7)
C61 C1Z C2N C6 -1.5(14)
C61 C2D C2E C6 -2.1(13)
C65 C1Q C239 C7 3.6(15)
C68 C2H C95 C1U -87.9(8)
C68 C2H C95 C90 86.9(9)
C68 C2H C154 C55 -82.3(8)
C68 C2H C154 C175 92.3(9)
C88 C51 C119 Cl3 -177.6(6)
C88 C51 C119 C1K -0.5(11)
C88 C51 O169 C286 -90.9(8)
C90 O22 C55 C128 152.3(7)
C90 O22 C55 C154 -31.1(9)
C90 C167 C264 C210 -2.8(11)
C92 C155 C175 C154 -0.9(11)
C95 C1U C210 C264 1.3(13)
C95 C2H C154 C55 33.8(8)
C95 C2H C154 C175 -151.6(7)
C95 C90 C167 P7 176.7(6)
C95 C90 C167 C264 3.7(11)
C96 C49 C189 C140 -5.1(11)
C110 C2B C140 C189 1.7(12)
C119 C1K C1L Cl5 -178.5(6)
C119 C1K C1L C1M -0.1(11)
C119 C51 C88 Pd8 -179.7(5)
C119 C51 C88 C1M 2.8(10)
C119 C51 O169 C286 95.7(8)
C128 P6 C49 C96 110.4(6)
C128 P6 C49 C189 -71.1(6)
C128 P6 C61 C1Z -3.7(8)
C128 P6 C61 C2D 171.9(6)
C128 C55 C154 C2H 171.3(7)
C128 C55 C154 C175 -3.6(11)
C128 C92 C155 C175 -0.2(11)
C140 C2B C110 C96 -2.6(11)
C154 C2H C95 C1U 155.1(7)
C154 C2H C95 C90 -30.0(9)
C154 C55 C128 P6 -178.0(6)
C154 C55 C128 C92 2.6(11)
C155 C92 C128 P6 179.9(6)
C155 C92 C128 C55 -0.7(11)
C167 P7 C20 C1Y 172.3(8)
C167 P7 C20 C65 -14.2(9)
C167 P7 C235 C3 -170.4(6)
C167 P7 C235 C229 19.6(7)
C167 C90 C95 C1U -2.1(12)
C167 C90 C95 C2H -177.2(7)
O169 C51 C88 Pd8 7.0(9)
O169 C51 C88 C1M -170.5(7)
O169 C51 C119 Cl3 -4.0(9)
O169 C51 C119 C1K 173.1(7)
C189 C49 C96 C110 4.1(10)
C200 C2H C95 C1U 30.8(11)
C200 C2H C95 C90 -154.3(8)
C200 C2H C154 C55 157.6(7)
C200 C2H C154 C175 -27.8(10)
C210 C1U C95 C2H 174.5(7)
C210 C1U C95 C90 -0.5(11)
C229 C2M C24 C2A 1.1(12)
C235 P7 C20 C1Y 64.0(8)
C235 P7 C20 C65 -122.4(8)
C235 P7 C167 C90 -103.5(7)
C235 P7 C167 C264 69.3(7)
C239 C1Q C65 C20 -0.6(14)

loop_
_smtbx_masks_void_nr
_smtbx_masks_void_average_x
_smtbx_masks_void_average_y
_smtbx_masks_void_average_z
_smtbx_masks_void_volume
_smtbx_masks_void_count_electrons
1 -0.006 -0.176 -0.032 221.3 64.2
2 -0.006 0.176 0.468 221.3 64.2
3 0.174 0.133 0.242 15.4 0.0
4 0.174 0.867 0.742 15.4 0.0
5 0.184 0.461 0.610 18.0 7.9
6 0.184 0.539 0.110 18.0 7.9
7 0.223 0.375 0.828 8.4 0.5
8 0.223 0.625 0.328 8.4 0.5
9 0.310 0.294 0.183 16.7 0.5
10 0.310 0.706 0.683 16.7 0.5
11 0.494 0.324 0.968 221.3 64.2
12 0.494 0.676 0.468 221.3 64.2
13 0.674 0.367 0.742 15.4 0.0
14 0.674 0.633 0.242 15.4 0.0
15 0.684 0.039 0.110 18.0 7.9
16 0.684 0.961 0.610 18.0 7.9
17 0.723 0.125 0.328 8.4 0.5
18 0.723 0.875 0.828 8.4 0.5
19 0.810 0.206 0.683 16.7 0.5
20 0.810 0.794 0.183 16.7 0.5
